data_7117791
loop_
_publ_author_name
'Yuto Sakano'
'Ryo Katoono'
'Kenshu Fujiwara'
'Takanori Suzuki'

_publ_section_title
;
 Two-way chromic interconversion of the 2,2'-biphenol-6,6'-diyl dication
 with 5H,10H-dioxapyrene or 9H,10H-4,5-dihydroxyphenanthrene
;
_journal_name_full Chem.Commun.
_journal_page_first 14303
_journal_paper_doi 10.1039/C5cc06338H
_journal_volume 51
_journal_year 2015
_chemical_formula_moiety 'C44 H38 B2 F8 N2 O4'
_chemical_formula_sum 'C44 H38 B2 F8 N2 O4'
_chemical_formula_weight 832.40
_space_group_IT_number 14
_symmetry_cell_setting monoclinic
_symmetry_Int_Tables_number 14
_symmetry_space_group_name_Hall '-P 2ybc'
_symmetry_space_group_name_H-M 'P 1 21/c 1'
_atom_sites_solution_hydrogens geom
_atom_sites_solution_primary direct
_atom_sites_solution_secondary difmap
_audit_update_record
;
2015-07-29 deposited with the CCDC.
2015-08-10 downloaded from the CCDC.
;
_cell_angle_alpha 90.0000
_cell_angle_beta 90.776(3)
_cell_angle_gamma 90.0000
_cell_formula_units_Z 8
_cell_length_a 20.444(4)
_cell_length_b 13.566(3)
_cell_length_c 28.627(6)
_cell_measurement_reflns_used 18719
_cell_measurement_temperature 150
_cell_measurement_theta_max 27.50
_cell_measurement_theta_min 3.00
_cell_volume 7939(3)
_computing_cell_refinement 'CrystalClear-SM Expert 2.0 r16'
_computing_data_collection 'CrystalClear-SM Expert 2.0 r16 (Rigaku, 2013)'
_computing_data_reduction 'CrystalClear-SM Expert 2.0 r16'
_computing_molecular_graphics 'CrystalStructure 4.0'
_computing_publication_material 'CrystalStructure 4.0 (Rigaku, 2010)'
_computing_structure_refinement 'SHELXL97 (Sheldrick, 2008)'
_computing_structure_solution 'SIR2004 (Burla, et al., 2005)'
_diffrn_ambient_temperature 150
_diffrn_detector_area_resol_mean 7.314
_diffrn_measured_fraction_theta_full 0.991
_diffrn_measured_fraction_theta_max 0.991
_diffrn_measurement_device_type 'Rigaku Mercury70'
_diffrn_measurement_method \w
_diffrn_radiation_type 'Mo K\a'
_diffrn_radiation_wavelength 0.71075
_diffrn_reflns_av_R_equivalents 0.0470
_diffrn_reflns_limit_h_max 25
_diffrn_reflns_limit_h_min -25
_diffrn_reflns_limit_k_max 16
_diffrn_reflns_limit_k_min -11
_diffrn_reflns_limit_l_max 35
_diffrn_reflns_limit_l_min -32
_diffrn_reflns_number 59355
_diffrn_reflns_theta_full 26.00
_diffrn_reflns_theta_max 26.00
_diffrn_standards_interval_count .
_diffrn_standards_number 0
_exptl_absorpt_coefficient_mu 0.113
_exptl_absorpt_correction_T_max 0.989
_exptl_absorpt_correction_T_min 0.689
_exptl_absorpt_correction_type multi-scan
_exptl_absorpt_process_details 'REQAB (Rigaku, 1998)'
_exptl_crystal_colour orange
_exptl_crystal_density_diffrn 1.393
_exptl_crystal_density_method 'not measured'
_exptl_crystal_description platelet
_exptl_crystal_F_000 3440.00
_exptl_crystal_size_max 0.400
_exptl_crystal_size_mid 0.200
_exptl_crystal_size_min 0.100
_refine_diff_density_max 0.780
_refine_diff_density_min -0.490
_refine_ls_extinction_method none
_refine_ls_goodness_of_fit_ref 1.024
_refine_ls_hydrogen_treatment constr
_refine_ls_number_parameters 1108
_refine_ls_number_reflns 15482
_refine_ls_number_restraints 0
_refine_ls_R_factor_gt 0.0994
_refine_ls_shift/su_max 0.000
_refine_ls_structure_factor_coef Fsqd
_refine_ls_weighting_details 'w = 1/[\s^2^(Fo^2^)+(0.0608P)^2^+28.4892P] where P=(Fo^2^+2Fc^2^)/3'
_refine_ls_weighting_scheme calc
_refine_ls_wR_factor_ref 0.2362
_reflns_number_gt 10738
_reflns_number_total 15487
_reflns_threshold_expression F^2^>2.0\s(F^2^)
_cod_data_source_file c5cc06338h2.cif
_cod_data_source_block 150320r
_cod_database_code 7117791
_audit_block_doi 10.5517/cc14mfqx

loop_
_symmetry_equiv_pos_site_id
_symmetry_equiv_pos_as_xyz
1 +X,+Y,+Z
2 -X,1/2+Y,1/2-Z
3 -X,-Y,-Z
4 +X,1/2-Y,1/2+Z

loop_
_atom_site_label
_atom_site_type_symbol
_atom_site_fract_x
_atom_site_fract_y
_atom_site_fract_z
_atom_site_U_iso_or_equiv
_atom_site_adp_type
_atom_site_occupancy
_atom_site_symmetry_multiplicity
_atom_site_calc_flag
_atom_site_refinement_flags
_atom_site_disorder_assembly
_atom_site_disorder_group
F1 F 0.4151(3) -0.0245(4) 0.54726(15) 0.1228(19) Uani 1.0 4 d . . .
F2 F 0.4438(3) 0.0141(8) 0.6192(2) 0.238(6) Uani 1.0 4 d . . .
F3 F 0.3856(4) -0.1185(4) 0.60764(18) 0.143(3) Uani 1.0 4 d . . .
F4 F 0.3422(2) 0.0271(3) 0.60136(14) 0.0826(12) Uani 1.0 4 d . . .
F5 F 1.0636(3) 1.0682(3) 0.3946(2) 0.1179(18) Uani 1.0 4 d . . .
F6 F 1.16217(17) 1.0011(4) 0.40451(13) 0.0827(12) Uani 1.0 4 d . . .
F7 F 1.0914(3) 1.0003(4) 0.46402(15) 0.1077(16) Uani 1.0 4 d . . .
F8 F 1.07426(18) 0.9080(3) 0.40016(14) 0.0778(11) Uani 1.0 4 d . . .
F9 F 0.86230(13) 0.38726(19) 0.69496(9) 0.0447(7) Uani 1.0 4 d . . .
F10 F 0.83462(17) 0.5479(2) 0.70381(11) 0.0609(9) Uani 1.0 4 d . . .
F11 F 0.90851(13) 0.4771(3) 0.75336(12) 0.0627(9) Uani 1.0 4 d . . .
F12 F 0.80246(13) 0.4352(3) 0.75721(10) 0.0521(8) Uani 1.0 4 d . . .
F13 F 0.66006(19) 0.4515(3) 0.28196(12) 0.0740(11) Uani 1.0 4 d . . .
F14 F 0.64662(14) 0.61377(19) 0.29430(10) 0.0511(8) Uani 1.0 4 d . . .
F15 F 0.58868(14) 0.5370(3) 0.23742(13) 0.0746(11) Uani 1.0 4 d . . .
F16 F 0.69634(15) 0.5583(3) 0.22882(11) 0.0694(10) Uani 1.0 4 d . . .
O1 O 0.59852(15) 0.7377(2) 0.61142(14) 0.0479(9) Uani 1.0 4 d . . .
O2 O 0.63554(18) 0.8840(3) 0.58770(14) 0.0559(10) Uani 1.0 4 d . . .
O3 O 0.59591(15) 0.6389(3) 0.52443(11) 0.0410(8) Uani 1.0 4 d . . .
O4 O 0.61597(17) 0.6601(3) 0.44724(12) 0.0487(9) Uani 1.0 4 d . . .
O5 O 0.88236(15) 0.3635(2) 0.47476(10) 0.0342(7) Uani 1.0 4 d . . .
O6 O 0.83446(15) 0.2914(3) 0.54107(11) 0.0444(8) Uani 1.0 4 d . . .
O7 O 0.89005(14) 0.25827(19) 0.39069(11) 0.0323(7) Uani 1.0 4 d . . .
O8 O 0.84959(15) 0.1058(2) 0.40333(12) 0.0426(8) Uani 1.0 4 d . . .
N1 N 0.56507(17) 0.1888(3) 0.60186(14) 0.0353(9) Uani 1.0 4 d . . .
N2 N 0.67212(18) 0.3555(3) 0.74270(14) 0.0389(9) Uani 1.0 4 d . . .
N3 N 0.83154(18) 0.6170(3) 0.24119(14) 0.0408(10) Uani 1.0 4 d . . .
N4 N 0.93719(16) 0.8075(3) 0.39423(13) 0.0309(8) Uani 1.0 4 d . . .
N5 N 1.2288(3) 1.1716(6) 0.5301(3) 0.0896(19) Uani 1.0 4 d . . .
C1 C 0.57024(18) 0.5715(3) 0.61039(14) 0.0245(8) Uani 1.0 4 d . . .
C2 C 0.52474(19) 0.4970(3) 0.61950(13) 0.0245(8) Uani 1.0 4 d . . .
C3 C 0.46158(19) 0.5202(4) 0.63510(15) 0.0309(9) Uani 1.0 4 d . . .
C4 C 0.4438(2) 0.6183(3) 0.64135(15) 0.0324(10) Uani 1.0 4 d . . .
C5 C 0.4881(3) 0.6924(4) 0.63406(16) 0.0376(11) Uani 1.0 4 d . . .
C6 C 0.5505(2) 0.6697(3) 0.61918(16) 0.0320(10) Uani 1.0 4 d . . .
C7 C 0.63755(18) 0.5599(3) 0.59121(14) 0.0257(9) Uani 1.0 4 d . . .
C8 C 0.69056(19) 0.5186(3) 0.61585(14) 0.0261(9) Uani 1.0 4 d . . .
C9 C 0.7538(2) 0.5268(3) 0.59841(16) 0.0335(10) Uani 1.0 4 d . . .
C10 C 0.7644(2) 0.5746(4) 0.55681(17) 0.0395(11) Uani 1.0 4 d . . .
C11 C 0.7130(3) 0.6106(4) 0.53068(17) 0.0390(11) Uani 1.0 4 d . . .
C12 C 0.6505(2) 0.6039(3) 0.54790(16) 0.0315(10) Uani 1.0 4 d . . .
C13 C 0.53973(18) 0.3908(3) 0.61309(14) 0.0253(9) Uani 1.0 4 d . . .
C14 C 0.55389(18) 0.3521(3) 0.56883(14) 0.0257(9) Uani 1.0 4 d . . .
C15 C 0.55318(19) 0.4127(3) 0.52812(14) 0.0282(9) Uani 1.0 4 d . . .
C16 C 0.5664(2) 0.3747(4) 0.48568(15) 0.0350(10) Uani 1.0 4 d . . .
C17 C 0.5825(3) 0.2731(4) 0.48153(18) 0.0440(12) Uani 1.0 4 d . . .
C18 C 0.5825(3) 0.2130(4) 0.51899(18) 0.0432(12) Uani 1.0 4 d . . .
C19 C 0.56752(19) 0.2497(3) 0.56379(16) 0.0310(10) Uani 1.0 4 d . . .
C20 C 0.54744(19) 0.2221(3) 0.64501(16) 0.0316(10) Uani 1.0 4 d . . .
C21 C 0.5419(3) 0.1568(4) 0.68308(18) 0.0420(12) Uani 1.0 4 d . . .
C22 C 0.5256(3) 0.1922(4) 0.72555(19) 0.0467(13) Uani 1.0 4 d . . .
C23 C 0.5139(3) 0.2932(4) 0.73362(17) 0.0424(12) Uani 1.0 4 d . . .
C24 C 0.5197(2) 0.3576(4) 0.69728(15) 0.0338(10) Uani 1.0 4 d . . .
C25 C 0.53567(18) 0.3249(3) 0.65150(15) 0.0284(9) Uani 1.0 4 d . . .
C26 C 0.5826(3) 0.0838(4) 0.5956(2) 0.0522(14) Uani 1.0 4 d . . .
C27 C 0.68289(18) 0.4641(3) 0.66054(15) 0.0279(9) Uani 1.0 4 d . . .
C28 C 0.66580(18) 0.5115(4) 0.70150(15) 0.0302(9) Uani 1.0 4 d . . .
C29 C 0.6567(2) 0.6157(4) 0.70332(17) 0.0387(11) Uani 1.0 4 d . . .
C30 C 0.6391(3) 0.6603(5) 0.74414(19) 0.0519(14) Uani 1.0 4 d . . .
C31 C 0.6302(3) 0.6012(6) 0.78447(19) 0.0587(16) Uani 1.0 4 d . . .
C32 C 0.6390(3) 0.5031(5) 0.78452(19) 0.0536(14) Uani 1.0 4 d . . .
C33 C 0.6586(2) 0.4541(4) 0.74381(16) 0.0402(11) Uani 1.0 4 d . . .
C34 C 0.6909(2) 0.3073(4) 0.70341(16) 0.0340(10) Uani 1.0 4 d . . .
C35 C 0.7048(3) 0.2042(4) 0.70311(19) 0.0457(13) Uani 1.0 4 d . . .
C36 C 0.7231(3) 0.1594(4) 0.6634(2) 0.0464(13) Uani 1.0 4 d . . .
C37 C 0.7293(3) 0.2102(4) 0.62153(19) 0.0424(12) Uani 1.0 4 d . . .
C38 C 0.71449(19) 0.3089(3) 0.62053(16) 0.0333(10) Uani 1.0 4 d . . .
C39 C 0.69566(18) 0.3608(3) 0.66136(15) 0.0292(9) Uani 1.0 4 d . . .
C40 C 0.6685(3) 0.2990(5) 0.78726(19) 0.0605(16) Uani 1.0 4 d . . .
C41 C 0.5834(3) 0.8395(3) 0.60996(19) 0.0427(12) Uani 1.0 4 d . . .
C42 C 0.6958(3) 0.8756(5) 0.6130(3) 0.0614(16) Uani 1.0 4 d . . .
C43 C 0.6045(3) 0.7101(4) 0.48944(17) 0.0418(11) Uani 1.0 4 d . . .
C44 C 0.6234(3) 0.7268(5) 0.41071(18) 0.0519(14) Uani 1.0 4 d . . .
C45 C 0.85269(19) 0.4436(3) 0.40423(14) 0.0262(9) Uani 1.0 4 d . . .
C46 C 0.80393(19) 0.4902(3) 0.37669(15) 0.0285(9) Uani 1.0 4 d . . .
C47 C 0.7393(2) 0.4956(4) 0.39208(17) 0.0395(11) Uani 1.0 4 d . . .
C48 C 0.7225(3) 0.4557(4) 0.43397(18) 0.0429(12) Uani 1.0 4 d . . .
C49 C 0.7693(3) 0.4113(4) 0.46250(17) 0.0409(12) Uani 1.0 4 d . . .
C50 C 0.8337(2) 0.4057(3) 0.44765(15) 0.0286(9) Uani 1.0 4 d . . .
C51 C 0.92066(18) 0.4242(3) 0.38820(14) 0.0237(8) Uani 1.0 4 d . . .
C52 C 0.96821(18) 0.4966(3) 0.37886(13) 0.0231(8) Uani 1.0 4 d . . .
C53 C 1.03097(19) 0.4689(3) 0.36443(14) 0.0260(9) Uani 1.0 4 d . . .
C54 C 1.04704(19) 0.3700(3) 0.36009(14) 0.0288(9) Uani 1.0 4 d . . .
C55 C 1.0014(2) 0.2975(3) 0.36867(14) 0.0306(9) Uani 1.0 4 d . . .
C56 C 0.93896(19) 0.3240(3) 0.38215(14) 0.0266(9) Uani 1.0 4 d . . .
C57 C 0.81643(18) 0.5336(3) 0.33021(15) 0.0297(9) Uani 1.0 4 d . . .
C58 C 0.83314(19) 0.4746(3) 0.29211(15) 0.0313(10) Uani 1.0 4 d . . .
C59 C 0.8388(2) 0.3704(3) 0.29557(16) 0.0332(10) Uani 1.0 4 d . . .
C60 C 0.8571(3) 0.3135(4) 0.25891(17) 0.0421(12) Uani 1.0 4 d . . .
C61 C 0.8708(3) 0.3590(4) 0.21594(18) 0.0451(12) Uani 1.0 4 d . . .
C62 C 0.8641(3) 0.4571(4) 0.20983(17) 0.0438(12) Uani 1.0 4 d . . .
C63 C 0.8432(2) 0.5184(4) 0.24708(16) 0.0365(11) Uani 1.0 4 d . . .
C64 C 0.8135(2) 0.6758(4) 0.27771(18) 0.0394(11) Uani 1.0 4 d . . .
C65 C 0.8031(3) 0.7783(4) 0.2701(2) 0.0474(13) Uani 1.0 4 d . . .
C66 C 0.7863(3) 0.8365(4) 0.3070(3) 0.0529(15) Uani 1.0 4 d . . .
C67 C 0.7790(3) 0.7985(4) 0.3520(2) 0.0474(13) Uani 1.0 4 d . . .
C68 C 0.7900(2) 0.7002(4) 0.36055(19) 0.0395(11) Uani 1.0 4 d . . .
C69 C 0.80628(19) 0.6363(3) 0.32328(16) 0.0331(10) Uani 1.0 4 d . . .
C70 C 0.8350(3) 0.6595(5) 0.1939(2) 0.0631(16) Uani 1.0 4 d . . .
C71 C 0.95631(17) 0.6038(3) 0.38416(14) 0.0235(8) Uani 1.0 4 d . . .
C72 C 0.94529(18) 0.6454(3) 0.42853(14) 0.0254(9) Uani 1.0 4 d . . .
C73 C 0.94560(18) 0.5863(3) 0.47012(14) 0.0275(9) Uani 1.0 4 d . . .
C74 C 0.9390(2) 0.6285(4) 0.51265(15) 0.0337(10) Uani 1.0 4 d . . .
C75 C 0.9311(3) 0.7318(4) 0.51645(17) 0.0425(12) Uani 1.0 4 d . . .
C76 C 0.9297(3) 0.7902(4) 0.47831(17) 0.0401(11) Uani 1.0 4 d . . .
C77 C 0.93699(19) 0.7488(3) 0.43331(16) 0.0293(9) Uani 1.0 4 d . . .
C78 C 0.95225(18) 0.7709(3) 0.35097(16) 0.0306(10) Uani 1.0 4 d . . .
C79 C 0.9585(2) 0.8351(4) 0.31216(18) 0.0401(12) Uani 1.0 4 d . . .
C80 C 0.9736(3) 0.7973(4) 0.26983(19) 0.0459(13) Uani 1.0 4 d . . .
C81 C 0.9832(2) 0.6950(4) 0.26303(17) 0.0396(11) Uani 1.0 4 d . . .
C82 C 0.97675(19) 0.6315(4) 0.29990(15) 0.0324(10) Uani 1.0 4 d . . .
C83 C 0.96209(18) 0.6672(3) 0.34541(14) 0.0271(9) Uani 1.0 4 d . . .
C84 C 0.9195(3) 0.9125(3) 0.3985(2) 0.0474(13) Uani 1.0 4 d . . .
C85 C 0.8643(3) 0.2752(4) 0.49878(17) 0.0421(12) Uani 1.0 4 d . . .
C86 C 0.8798(2) 0.3248(4) 0.57590(18) 0.0440(12) Uani 1.0 4 d . . .
C87 C 0.9045(3) 0.1551(3) 0.38750(18) 0.0384(11) Uani 1.0 4 d . . .
C88 C 0.7936(3) 0.1159(4) 0.3737(2) 0.0545(14) Uani 1.0 4 d . . .
C89 C 1.2394(4) 1.0905(7) 0.5175(3) 0.077(2) Uani 1.0 4 d . . .
C90 C 1.2504(5) 0.9904(7) 0.5032(3) 0.108(3) Uani 1.0 4 d . . .
B1 B 0.3980(4) -0.0246(6) 0.5928(3) 0.0606(18) Uani 1.0 4 d . . .
B2 B 1.0983(4) 0.9966(5) 0.4161(3) 0.0564(17) Uani 1.0 4 d . . .
B3 B 0.8527(3) 0.4615(4) 0.72745(19) 0.0355(12) Uani 1.0 4 d . . .
B4 B 0.6477(3) 0.5411(4) 0.2602(2) 0.0393(12) Uani 1.0 4 d . . .
H3 H 0.4312 0.4691 0.6413 0.0371 Uiso 1.0 4 calc R . .
H4 H 0.4006 0.6340 0.6507 0.0389 Uiso 1.0 4 calc R . .
H5 H 0.4761 0.7591 0.6392 0.0451 Uiso 1.0 4 calc R . .
H9 H 0.7896 0.4993 0.6154 0.0402 Uiso 1.0 4 calc R . .
H10 H 0.8078 0.5828 0.5461 0.0474 Uiso 1.0 4 calc R . .
H11 H 0.7204 0.6398 0.5011 0.0468 Uiso 1.0 4 calc R . .
H15 H 0.5433 0.4809 0.5309 0.0339 Uiso 1.0 4 calc R . .
H16 H 0.5650 0.4156 0.4587 0.0420 Uiso 1.0 4 calc R . .
H17 H 0.5933 0.2471 0.4518 0.0528 Uiso 1.0 4 calc R . .
H18 H 0.5928 0.1452 0.5153 0.0519 Uiso 1.0 4 calc R . .
H21 H 0.5495 0.0883 0.6789 0.0503 Uiso 1.0 4 calc R . .
H22 H 0.5218 0.1474 0.7509 0.0560 Uiso 1.0 4 calc R . .
H23 H 0.5022 0.3159 0.7638 0.0508 Uiso 1.0 4 calc R . .
H24 H 0.5130 0.4260 0.7026 0.0406 Uiso 1.0 4 calc R . .
H26A H 0.6279 0.0790 0.5849 0.0626 Uiso 1.0 4 calc R . .
H26B H 0.5532 0.0539 0.5723 0.0626 Uiso 1.0 4 calc R . .
H26C H 0.5785 0.0490 0.6254 0.0626 Uiso 1.0 4 calc R . .
H29 H 0.6629 0.6543 0.6761 0.0465 Uiso 1.0 4 calc R . .
H30 H 0.6330 0.7297 0.7455 0.0623 Uiso 1.0 4 calc R . .
H31 H 0.6175 0.6324 0.8126 0.0705 Uiso 1.0 4 calc R . .
H32 H 0.6320 0.4666 0.8123 0.0643 Uiso 1.0 4 calc R . .
H35 H 0.7010 0.1670 0.7311 0.0548 Uiso 1.0 4 calc R . .
H36 H 0.7322 0.0907 0.6641 0.0556 Uiso 1.0 4 calc R . .
H37 H 0.7434 0.1773 0.5942 0.0509 Uiso 1.0 4 calc R . .
H38 H 0.7169 0.3435 0.5918 0.0399 Uiso 1.0 4 calc R . .
H40A H 0.6589 0.3442 0.8130 0.0726 Uiso 1.0 4 calc R . .
H40B H 0.7105 0.2662 0.7934 0.0726 Uiso 1.0 4 calc R . .
H40C H 0.6338 0.2495 0.7847 0.0726 Uiso 1.0 4 calc R . .
H41A H 0.5421 0.8509 0.5923 0.0512 Uiso 1.0 4 calc R . .
H41B H 0.5786 0.8660 0.6419 0.0512 Uiso 1.0 4 calc R . .
H42A H 0.7067 0.8058 0.6172 0.0736 Uiso 1.0 4 calc R . .
H42B H 0.6915 0.9069 0.6437 0.0736 Uiso 1.0 4 calc R . .
H42C H 0.7306 0.9083 0.5956 0.0736 Uiso 1.0 4 calc R . .
H43A H 0.6421 0.7531 0.4975 0.0502 Uiso 1.0 4 calc R . .
H43B H 0.5648 0.7516 0.4864 0.0502 Uiso 1.0 4 calc R . .
H44A H 0.6608 0.7700 0.4174 0.0622 Uiso 1.0 4 calc R . .
H44B H 0.5836 0.7667 0.4073 0.0622 Uiso 1.0 4 calc R . .
H44C H 0.6310 0.6907 0.3816 0.0622 Uiso 1.0 4 calc R . .
H47 H 0.7070 0.5274 0.3732 0.0473 Uiso 1.0 4 calc R . .
H48 H 0.6783 0.4583 0.4437 0.0515 Uiso 1.0 4 calc R . .
H49 H 0.7574 0.3850 0.4920 0.0491 Uiso 1.0 4 calc R . .
H53 H 1.0625 0.5181 0.3576 0.0313 Uiso 1.0 4 calc R . .
H54 H 1.0900 0.3520 0.3511 0.0346 Uiso 1.0 4 calc R . .
H55 H 1.0127 0.2300 0.3654 0.0367 Uiso 1.0 4 calc R . .
H59 H 0.8293 0.3395 0.3245 0.0398 Uiso 1.0 4 calc R . .
H60 H 0.8607 0.2440 0.2622 0.0505 Uiso 1.0 4 calc R . .
H61 H 0.8851 0.3197 0.1906 0.0541 Uiso 1.0 4 calc R . .
H62 H 0.8734 0.4856 0.1803 0.0526 Uiso 1.0 4 calc R . .
H65 H 0.8078 0.8058 0.2398 0.0568 Uiso 1.0 4 calc R . .
H66 H 0.7794 0.9050 0.3019 0.0635 Uiso 1.0 4 calc R . .
H67 H 0.7663 0.8408 0.3768 0.0569 Uiso 1.0 4 calc R . .
H68 H 0.7867 0.6751 0.3914 0.0474 Uiso 1.0 4 calc R . .
H70A H 0.8409 0.6066 0.1711 0.0757 Uiso 1.0 4 calc R . .
H70B H 0.8720 0.7053 0.1924 0.0757 Uiso 1.0 4 calc R . .
H70C H 0.7944 0.6951 0.1867 0.0757 Uiso 1.0 4 calc R . .
H73 H 0.9505 0.5169 0.4678 0.0330 Uiso 1.0 4 calc R . .
H74 H 0.9397 0.5887 0.5400 0.0405 Uiso 1.0 4 calc R . .
H75 H 0.9267 0.7606 0.5465 0.0510 Uiso 1.0 4 calc R . .
H76 H 0.9238 0.8593 0.4817 0.0481 Uiso 1.0 4 calc R . .
H79 H 0.9521 0.9040 0.3158 0.0481 Uiso 1.0 4 calc R . .
H80 H 0.9779 0.8407 0.2440 0.0551 Uiso 1.0 4 calc R . .
H81 H 0.9940 0.6705 0.2330 0.0475 Uiso 1.0 4 calc R . .
H82 H 0.9821 0.5627 0.2951 0.0388 Uiso 1.0 4 calc R . .
H84A H 0.8976 0.9345 0.3697 0.0569 Uiso 1.0 4 calc R . .
H84B H 0.9592 0.9517 0.4038 0.0569 Uiso 1.0 4 calc R . .
H84C H 0.8900 0.9212 0.4249 0.0569 Uiso 1.0 4 calc R . .
H85A H 0.8342 0.2367 0.4785 0.0505 Uiso 1.0 4 calc R . .
H85B H 0.9040 0.2348 0.5042 0.0505 Uiso 1.0 4 calc R . .
H86A H 0.8992 0.3872 0.5659 0.0528 Uiso 1.0 4 calc R . .
H86B H 0.9143 0.2754 0.5803 0.0528 Uiso 1.0 4 calc R . .
H86C H 0.8569 0.3346 0.6054 0.0528 Uiso 1.0 4 calc R . .
H87A H 0.9136 0.1365 0.3548 0.0460 Uiso 1.0 4 calc R . .
H87B H 0.9433 0.1385 0.4071 0.0460 Uiso 1.0 4 calc R . .
H88A H 0.8034 0.0901 0.3426 0.0654 Uiso 1.0 4 calc R . .
H88B H 0.7817 0.1857 0.3712 0.0654 Uiso 1.0 4 calc R . .
H88C H 0.7570 0.0789 0.3869 0.0654 Uiso 1.0 4 calc R . .
H90A H 1.2090 0.9542 0.5033 0.1296 Uiso 1.0 4 calc R . .
H90B H 1.2816 0.9590 0.5249 0.1296 Uiso 1.0 4 calc R . .
H90C H 1.2683 0.9899 0.4716 0.1296 Uiso 1.0 4 calc R . .

loop_
_atom_site_aniso_label
_atom_site_aniso_U_11
_atom_site_aniso_U_22
_atom_site_aniso_U_33
_atom_site_aniso_U_12
_atom_site_aniso_U_13
_atom_site_aniso_U_23
F1 0.193(6) 0.105(4) 0.072(3) -0.037(4) 0.062(4) -0.036(3)
F2 0.064(3) 0.526(15) 0.126(5) -0.081(6) 0.033(3) -0.177(7)
F3 0.244(7) 0.077(3) 0.111(4) 0.078(4) 0.076(5) 0.018(3)
F4 0.104(3) 0.064(3) 0.080(3) 0.023(3) 0.010(3) 0.008(2)
F5 0.096(4) 0.065(3) 0.193(6) 0.028(3) 0.027(4) 0.035(3)
F6 0.061(3) 0.125(4) 0.062(3) -0.016(3) 0.0057(18) 0.008(3)
F7 0.139(4) 0.115(4) 0.070(3) -0.020(3) 0.045(3) -0.034(3)
F8 0.079(3) 0.054(2) 0.100(3) -0.0050(18) -0.007(2) -0.0168(19)
F9 0.0554(17) 0.0367(15) 0.0421(17) -0.0071(13) 0.0041(13) -0.0061(12)
F10 0.085(3) 0.0412(17) 0.057(2) 0.0120(16) 0.0194(17) 0.0089(14)
F11 0.0353(15) 0.073(3) 0.079(3) 0.0012(15) -0.0088(15) -0.0350(18)
F12 0.0443(16) 0.0623(19) 0.0502(18) -0.0102(14) 0.0171(14) 0.0039(15)
F13 0.117(3) 0.0400(17) 0.066(3) 0.0143(18) 0.029(2) -0.0005(16)
F14 0.0626(19) 0.0375(15) 0.0529(19) -0.0005(14) -0.0106(15) -0.0109(13)
F15 0.0430(18) 0.088(3) 0.093(3) 0.0044(17) -0.0155(17) -0.050(3)
F16 0.0546(19) 0.097(3) 0.057(2) -0.0231(19) 0.0181(16) -0.0023(19)
O1 0.0396(18) 0.0163(15) 0.088(3) 0.0026(13) -0.0014(18) -0.0000(16)
O2 0.055(3) 0.0351(19) 0.077(3) 0.0092(17) 0.011(2) 0.0174(18)
O3 0.0427(18) 0.0371(17) 0.043(2) 0.0025(14) -0.0022(15) 0.0183(15)
O4 0.059(3) 0.0364(18) 0.050(3) 0.0024(16) 0.0012(17) 0.0070(16)
O5 0.0428(17) 0.0281(15) 0.0319(17) 0.0031(13) 0.0072(14) 0.0049(13)
O6 0.0422(18) 0.053(2) 0.038(2) -0.0048(16) 0.0065(15) 0.0062(16)
O7 0.0338(16) 0.0155(13) 0.0478(19) -0.0005(12) 0.0089(14) -0.0010(12)
O8 0.0423(18) 0.0244(16) 0.061(3) -0.0043(14) 0.0051(16) 0.0036(15)
N1 0.0293(19) 0.0225(18) 0.054(3) 0.0009(15) 0.0014(17) 0.0019(17)
N2 0.033(2) 0.045(3) 0.039(3) -0.0023(17) -0.0073(17) 0.0139(18)
N3 0.038(2) 0.041(3) 0.044(3) -0.0064(18) -0.0047(18) 0.0116(19)
N4 0.0267(18) 0.0196(17) 0.046(3) 0.0021(14) 0.0006(16) 0.0023(15)
N5 0.066(4) 0.114(6) 0.088(5) -0.009(4) -0.011(4) 0.005(5)
C1 0.0252(19) 0.0219(19) 0.026(3) 0.0045(16) 0.0003(16) 0.0002(16)
C2 0.029(2) 0.0226(19) 0.022(2) 0.0060(16) -0.0005(16) -0.0002(16)
C3 0.025(2) 0.036(3) 0.031(3) 0.0053(18) 0.0025(17) -0.0035(18)
C4 0.028(2) 0.038(3) 0.031(3) 0.0103(19) 0.0022(18) -0.0024(19)
C5 0.043(3) 0.032(3) 0.038(3) 0.016(2) -0.005(2) -0.0094(19)
C6 0.032(3) 0.023(2) 0.041(3) 0.0028(17) -0.0017(19) -0.0002(18)
C7 0.026(2) 0.0168(18) 0.034(3) 0.0024(15) 0.0027(17) 0.0031(16)
C8 0.029(2) 0.0181(18) 0.032(3) 0.0017(16) 0.0029(17) 0.0007(16)
C9 0.025(2) 0.032(3) 0.044(3) 0.0040(18) 0.0027(19) 0.001(2)
C10 0.030(3) 0.039(3) 0.050(3) -0.004(2) 0.014(2) 0.005(3)
C11 0.039(3) 0.036(3) 0.042(3) -0.002(2) 0.010(2) 0.009(2)
C12 0.033(3) 0.022(2) 0.040(3) -0.0015(17) 0.0019(19) 0.0046(18)
C13 0.0198(18) 0.025(2) 0.032(3) 0.0006(15) 0.0003(16) 0.0047(17)
C14 0.0224(19) 0.024(2) 0.031(3) -0.0000(16) 0.0009(16) -0.0003(16)
C15 0.027(2) 0.027(2) 0.031(3) 0.0028(17) 0.0005(17) -0.0013(17)
C16 0.030(3) 0.045(3) 0.030(3) 0.0024(19) 0.0012(18) -0.003(2)
C17 0.044(3) 0.048(3) 0.040(3) 0.015(3) -0.005(3) -0.022(3)
C18 0.047(3) 0.032(3) 0.051(4) 0.008(2) -0.004(3) -0.014(3)
C19 0.028(2) 0.027(2) 0.039(3) -0.0007(17) -0.0012(18) -0.0064(18)
C20 0.0206(19) 0.027(2) 0.047(3) -0.0027(16) -0.0055(18) 0.0082(19)
C21 0.035(3) 0.033(3) 0.058(4) -0.003(2) -0.008(3) 0.015(3)
C22 0.038(3) 0.045(3) 0.057(4) -0.005(3) -0.003(3) 0.029(3)
C23 0.035(3) 0.057(3) 0.035(3) -0.002(3) 0.004(2) 0.011(3)
C24 0.028(2) 0.042(3) 0.032(3) 0.0005(19) 0.0035(18) 0.0070(19)
C25 0.0231(19) 0.029(2) 0.033(3) -0.0025(16) 0.0008(17) 0.0053(17)
C26 0.061(4) 0.022(3) 0.074(4) 0.003(3) 0.007(3) 0.002(3)
C27 0.0201(19) 0.029(2) 0.035(3) -0.0021(16) -0.0011(17) 0.0059(18)
C28 0.0198(19) 0.040(3) 0.031(3) 0.0006(17) -0.0032(17) -0.0031(19)
C29 0.031(3) 0.048(3) 0.037(3) 0.006(2) -0.006(2) -0.011(2)
C30 0.035(3) 0.064(4) 0.056(4) 0.010(3) -0.005(3) -0.019(3)
C31 0.039(3) 0.104(5) 0.033(3) 0.008(3) 0.000(3) -0.017(3)
C32 0.047(3) 0.076(4) 0.037(3) 0.007(3) 0.002(3) -0.002(3)
C33 0.025(3) 0.068(4) 0.028(3) -0.001(3) -0.0046(18) -0.003(3)
C34 0.027(2) 0.040(3) 0.035(3) -0.0055(19) -0.0052(18) 0.007(2)
C35 0.035(3) 0.043(3) 0.058(4) -0.004(3) -0.012(3) 0.021(3)
C36 0.040(3) 0.033(3) 0.066(4) 0.001(2) -0.008(3) 0.003(3)
C37 0.036(3) 0.035(3) 0.056(4) 0.003(2) -0.003(3) 0.000(3)
C38 0.027(2) 0.029(3) 0.043(3) -0.0020(18) 0.0006(19) 0.0031(19)
C39 0.0196(19) 0.031(3) 0.037(3) 0.0004(16) -0.0019(17) 0.0102(18)
C40 0.061(4) 0.082(5) 0.039(4) -0.002(3) -0.000(3) 0.025(3)
C41 0.046(3) 0.020(2) 0.062(4) 0.004(2) 0.004(3) -0.002(2)
C42 0.056(4) 0.052(4) 0.076(5) -0.009(3) 0.009(3) -0.002(3)
C43 0.051(3) 0.032(3) 0.042(3) 0.004(2) 0.001(3) 0.010(2)
C44 0.044(3) 0.065(4) 0.047(4) -0.007(3) 0.001(3) 0.013(3)
C45 0.028(2) 0.0191(19) 0.032(3) -0.0019(16) 0.0045(17) -0.0020(16)
C46 0.027(2) 0.024(2) 0.034(3) -0.0033(16) 0.0015(17) -0.0033(17)
C47 0.027(3) 0.044(3) 0.047(3) -0.000(2) 0.003(2) -0.000(3)
C48 0.028(3) 0.049(3) 0.052(3) -0.001(2) 0.009(2) 0.001(3)
C49 0.046(3) 0.036(3) 0.041(3) -0.004(2) 0.021(3) 0.003(2)
C50 0.036(3) 0.0185(19) 0.032(3) -0.0015(17) 0.0065(18) -0.0004(16)
C51 0.0242(19) 0.0204(19) 0.027(3) -0.0022(15) 0.0056(16) 0.0011(16)
C52 0.0242(19) 0.0204(19) 0.025(2) 0.0017(15) 0.0013(16) -0.0026(15)
C53 0.027(2) 0.026(2) 0.025(3) 0.0007(16) 0.0008(16) -0.0023(16)
C54 0.028(2) 0.029(2) 0.030(3) 0.0069(17) 0.0064(17) -0.0025(17)
C55 0.036(3) 0.026(2) 0.030(3) 0.0061(18) 0.0029(18) -0.0051(17)
C56 0.028(2) 0.0211(19) 0.031(3) 0.0008(16) -0.0001(17) -0.0009(16)
C57 0.0204(19) 0.027(2) 0.041(3) -0.0007(16) -0.0008(17) 0.0010(18)
C58 0.025(2) 0.036(3) 0.034(3) -0.0022(18) -0.0022(18) 0.0030(19)
C59 0.032(3) 0.031(3) 0.036(3) -0.0005(18) -0.0055(19) -0.0004(19)
C60 0.037(3) 0.040(3) 0.049(3) 0.002(2) -0.004(3) -0.011(3)
C61 0.041(3) 0.055(4) 0.039(3) -0.004(3) -0.002(3) -0.011(3)
C62 0.037(3) 0.061(4) 0.034(3) -0.007(3) -0.000(2) 0.001(3)
C63 0.028(3) 0.045(3) 0.036(3) -0.003(2) -0.0060(19) 0.006(2)
C64 0.029(3) 0.035(3) 0.054(4) -0.0056(19) -0.010(2) 0.010(3)
C65 0.040(3) 0.041(3) 0.061(4) -0.001(3) -0.011(3) 0.012(3)
C66 0.037(3) 0.034(3) 0.087(5) -0.001(3) -0.009(3) 0.014(3)
C67 0.030(3) 0.033(3) 0.080(4) 0.003(2) -0.005(3) -0.007(3)
C68 0.028(3) 0.031(3) 0.059(4) -0.0014(19) 0.000(2) -0.006(3)
C69 0.0209(19) 0.030(3) 0.048(3) -0.0033(17) -0.0053(19) 0.0021(19)
C70 0.077(4) 0.060(4) 0.052(4) -0.008(3) -0.000(3) 0.025(3)
C71 0.0181(18) 0.0214(19) 0.031(3) -0.0013(15) -0.0004(16) 0.0001(16)
C72 0.0198(18) 0.0216(19) 0.035(3) 0.0030(15) 0.0041(16) -0.0004(16)
C73 0.028(2) 0.027(2) 0.028(3) 0.0020(17) 0.0016(17) -0.0056(17)
C74 0.032(3) 0.038(3) 0.031(3) 0.0058(19) 0.0004(18) -0.0021(19)
C75 0.049(3) 0.040(3) 0.039(3) 0.014(3) -0.007(3) -0.018(3)
C76 0.045(3) 0.024(3) 0.051(3) 0.0093(19) -0.006(3) -0.013(2)
C77 0.0229(19) 0.022(2) 0.043(3) 0.0019(16) 0.0000(18) -0.0027(18)
C78 0.0206(19) 0.024(2) 0.047(3) -0.0009(16) -0.0011(18) 0.0050(19)
C79 0.034(3) 0.028(3) 0.058(4) -0.0017(19) 0.001(3) 0.017(3)
C80 0.040(3) 0.044(3) 0.054(4) -0.002(3) -0.002(3) 0.025(3)
C81 0.035(3) 0.048(3) 0.035(3) 0.000(2) 0.005(2) 0.010(2)
C82 0.028(2) 0.035(3) 0.034(3) -0.0009(18) 0.0012(18) 0.0067(19)
C83 0.0225(19) 0.026(2) 0.033(3) -0.0018(16) 0.0020(17) 0.0058(17)
C84 0.050(3) 0.017(2) 0.075(4) 0.006(2) 0.003(3) 0.004(3)
C85 0.056(3) 0.029(3) 0.042(3) 0.003(2) 0.012(3) 0.005(2)
C86 0.029(3) 0.052(3) 0.050(3) 0.001(2) -0.002(2) -0.016(3)
C87 0.044(3) 0.019(2) 0.052(3) 0.0010(19) 0.007(3) -0.0004(19)
C88 0.048(3) 0.057(4) 0.058(4) -0.013(3) -0.003(3) -0.007(3)
C89 0.064(5) 0.106(6) 0.061(5) -0.013(5) -0.003(4) 0.004(5)
C90 0.126(8) 0.135(9) 0.062(6) 0.010(7) -0.011(5) -0.007(6)
B1 0.068(5) 0.067(5) 0.047(4) -0.005(4) 0.015(4) -0.017(4)
B2 0.056(4) 0.054(4) 0.060(5) -0.008(3) 0.005(4) -0.011(4)
B3 0.033(3) 0.032(3) 0.042(3) -0.003(2) 0.006(3) 0.002(3)
B4 0.034(3) 0.035(3) 0.050(4) -0.001(3) 0.004(3) -0.003(3)

loop_
_atom_type_symbol
_atom_type_description
_atom_type_scat_dispersion_real
_atom_type_scat_dispersion_imag
_atom_type_scat_source
C C 0.0033 0.0016
;
International Tables for Crystallography
(1992, Vol. C, Tables 4.2.6.8 and 6.1.1.4)
;
H H 0.0000 0.0000
;
International Tables for Crystallography
(1992, Vol. C, Table 6.1.1.4)
;
B B 0.0013 0.0007
;
International Tables for Crystallography
(1992, Vol. C, Tables 4.2.6.8 and 6.1.1.4)
;
F F 0.0171 0.0103
;
International Tables for Crystallography
(1992, Vol. C, Tables 4.2.6.8 and 6.1.1.4)
;
N N 0.0061 0.0033
;
International Tables for Crystallography
(1992, Vol. C, Tables 4.2.6.8 and 6.1.1.4)
;
O O 0.0106 0.0060
;
International Tables for Crystallography
(1992, Vol. C, Tables 4.2.6.8 and 6.1.1.4)
;

loop_
_geom_angle_atom_site_label_1
_geom_angle_atom_site_label_2
_geom_angle_atom_site_label_3
_geom_angle
_geom_angle_publ_flag
_geom_angle_site_symmetry_1
_geom_angle_site_symmetry_2
_geom_angle_site_symmetry_3
C6 O1 C41 120.4(4) yes . . .
C41 O2 C42 113.3(5) yes . . .
C12 O3 C43 118.5(4) yes . . .
C43 O4 C44 110.6(4) yes . . .
C50 O5 C85 115.4(4) yes . . .
C85 O6 C86 111.9(4) yes . . .
C56 O7 C87 118.3(4) yes . . .
C87 O8 C88 114.1(4) yes . . .
C19 N1 C20 122.2(4) yes . . .
C19 N1 C26 118.2(4) yes . . .
C20 N1 C26 119.7(4) yes . . .
C33 N2 C34 123.3(4) yes . . .
C33 N2 C40 118.1(4) yes . . .
C34 N2 C40 118.5(4) yes . . .
C63 N3 C64 121.5(4) yes . . .
C63 N3 C70 119.0(4) yes . . .
C64 N3 C70 119.4(4) yes . . .
C77 N4 C78 121.9(4) yes . . .
C77 N4 C84 119.3(4) yes . . .
C78 N4 C84 118.9(4) yes . . .
C2 C1 C6 117.0(4) yes . . .
C2 C1 C7 127.5(4) yes . . .
C6 C1 C7 115.4(4) yes . . .
C1 C2 C3 120.8(4) yes . . .
C1 C2 C13 122.6(4) yes . . .
C3 C2 C13 116.6(4) yes . . .
C2 C3 C4 119.8(4) yes . . .
C3 C4 C5 120.5(4) yes . . .
C4 C5 C6 119.8(4) yes . . .
O1 C6 C1 113.5(4) yes . . .
O1 C6 C5 124.5(4) yes . . .
C1 C6 C5 122.0(4) yes . . .
C1 C7 C8 124.4(4) yes . . .
C1 C7 C12 117.7(4) yes . . .
C8 C7 C12 117.4(4) yes . . .
C7 C8 C9 120.1(4) yes . . .
C7 C8 C27 122.8(4) yes . . .
C9 C8 C27 117.1(4) yes . . .
C8 C9 C10 120.3(4) yes . . .
C9 C10 C11 120.7(4) yes . . .
C10 C11 C12 119.3(5) yes . . .
O3 C12 C7 114.6(4) yes . . .
O3 C12 C11 123.4(4) yes . . .
C7 C12 C11 122.0(4) yes . . .
C2 C13 C14 121.3(4) yes . . .
C2 C13 C25 120.0(4) yes . . .
C14 C13 C25 118.6(4) yes . . .
C13 C14 C15 121.4(4) yes . . .
C13 C14 C19 119.9(4) yes . . .
C15 C14 C19 118.6(4) yes . . .
C14 C15 C16 121.0(4) yes . . .
C15 C16 C17 119.6(5) yes . . .
C16 C17 C18 121.2(5) yes . . .
C17 C18 C19 120.8(5) yes . . .
N1 C19 C14 119.9(4) yes . . .
N1 C19 C18 121.3(4) yes . . .
C14 C19 C18 118.7(4) yes . . .
N1 C20 C21 121.0(4) yes . . .
N1 C20 C25 119.1(4) yes . . .
C21 C20 C25 119.8(4) yes . . .
C20 C21 C22 119.7(5) yes . . .
C21 C22 C23 122.4(5) yes . . .
C22 C23 C24 118.7(5) yes . . .
C23 C24 C25 121.6(5) yes . . .
C13 C25 C20 120.1(4) yes . . .
C13 C25 C24 122.2(4) yes . . .
C20 C25 C24 117.7(4) yes . . .
C8 C27 C28 121.8(4) yes . . .
C8 C27 C39 118.8(4) yes . . .
C28 C27 C39 119.4(4) yes . . .
C27 C28 C29 121.7(4) yes . . .
C27 C28 C33 119.2(4) yes . . .
C29 C28 C33 119.1(4) yes . . .
C28 C29 C30 120.3(5) yes . . .
C29 C30 C31 118.9(6) yes . . .
C30 C31 C32 122.8(6) yes . . .
C31 C32 C33 120.5(6) yes . . .
N2 C33 C28 118.9(4) yes . . .
N2 C33 C32 122.9(5) yes . . .
C28 C33 C32 118.2(5) yes . . .
N2 C34 C35 122.3(5) yes . . .
N2 C34 C39 118.8(4) yes . . .
C35 C34 C39 118.9(5) yes . . .
C34 C35 C36 120.4(5) yes . . .
C35 C36 C37 122.2(5) yes . . .
C36 C37 C38 118.6(5) yes . . .
C37 C38 C39 121.8(5) yes . . .
C27 C39 C34 120.3(4) yes . . .
C27 C39 C38 121.6(4) yes . . .
C34 C39 C38 118.0(4) yes . . .
O1 C41 O2 105.6(4) yes . . .
O3 C43 O4 107.8(4) yes . . .
C46 C45 C50 117.2(4) yes . . .
C46 C45 C51 124.1(4) yes . . .
C50 C45 C51 118.5(4) yes . . .
C45 C46 C47 120.7(4) yes . . .
C45 C46 C57 123.4(4) yes . . .
C47 C46 C57 115.9(4) yes . . .
C46 C47 C48 120.4(5) yes . . .
C47 C48 C49 120.6(5) yes . . .
C48 C49 C50 119.5(5) yes . . .
O5 C50 C45 116.4(4) yes . . .
O5 C50 C49 122.0(4) yes . . .
C45 C50 C49 121.6(4) yes . . .
C45 C51 C52 125.6(4) yes . . .
C45 C51 C56 117.0(4) yes . . .
C52 C51 C56 117.4(4) yes . . .
C51 C52 C53 120.3(4) yes . . .
C51 C52 C71 123.3(4) yes . . .
C53 C52 C71 116.3(4) yes . . .
C52 C53 C54 120.2(4) yes . . .
C53 C54 C55 120.8(4) yes . . .
C54 C55 C56 119.5(4) yes . . .
O7 C56 C51 114.1(4) yes . . .
O7 C56 C55 124.1(4) yes . . .
C51 C56 C55 121.8(4) yes . . .
C46 C57 C58 121.4(4) yes . . .
C46 C57 C69 119.2(4) yes . . .
C58 C57 C69 119.2(4) yes . . .
C57 C58 C59 122.3(4) yes . . .
C57 C58 C63 120.2(4) yes . . .
C59 C58 C63 117.5(4) yes . . .
C58 C59 C60 122.3(5) yes . . .
C59 C60 C61 119.0(5) yes . . .
C60 C61 C62 121.7(5) yes . . .
C61 C62 C63 120.7(5) yes . . .
N3 C63 C58 119.2(4) yes . . .
N3 C63 C62 122.2(5) yes . . .
C58 C63 C62 118.6(5) yes . . .
N3 C64 C65 119.5(5) yes . . .
N3 C64 C69 121.0(4) yes . . .
C65 C64 C69 119.5(5) yes . . .
C64 C65 C66 119.0(5) yes . . .
C65 C66 C67 122.0(5) yes . . .
C66 C67 C68 120.1(5) yes . . .
C67 C68 C69 120.0(5) yes . . .
C57 C69 C64 118.7(4) yes . . .
C57 C69 C68 122.0(5) yes . . .
C64 C69 C68 119.3(4) yes . . .
C52 C71 C72 120.8(4) yes . . .
C52 C71 C83 120.2(4) yes . . .
C72 C71 C83 118.7(4) yes . . .
C71 C72 C73 121.6(4) yes . . .
C71 C72 C77 120.2(4) yes . . .
C73 C72 C77 118.1(4) yes . . .
C72 C73 C74 120.7(4) yes . . .
C73 C74 C75 120.0(4) yes . . .
C74 C75 C76 121.4(5) yes . . .
C75 C76 C77 120.2(4) yes . . .
N4 C77 C72 119.5(4) yes . . .
N4 C77 C76 120.9(4) yes . . .
C72 C77 C76 119.6(4) yes . . .
N4 C78 C79 120.5(4) yes . . .
N4 C78 C83 119.3(4) yes . . .
C79 C78 C83 120.1(4) yes . . .
C78 C79 C80 119.5(5) yes . . .
C79 C80 C81 121.8(5) yes . . .
C80 C81 C82 119.7(5) yes . . .
C81 C82 C83 120.9(4) yes . . .
C71 C83 C78 119.9(4) yes . . .
C71 C83 C82 122.2(4) yes . . .
C78 C83 C82 117.9(4) yes . . .
O5 C85 O6 114.0(4) yes . . .
O7 C87 O8 106.3(4) yes . . .
N5 C89 C90 178.1(8) yes . . .
F1 B1 F2 111.5(7) yes . . .
F1 B1 F3 110.5(6) yes . . .
F1 B1 F4 113.5(6) yes . . .
F2 B1 F3 109.3(7) yes . . .
F2 B1 F4 106.5(7) yes . . .
F3 B1 F4 105.3(6) yes . . .
F5 B2 F6 111.1(6) yes . . .
F5 B2 F7 111.6(6) yes . . .
F5 B2 F8 107.2(6) yes . . .
F6 B2 F7 110.7(6) yes . . .
F6 B2 F8 107.4(6) yes . . .
F7 B2 F8 108.7(6) yes . . .
F9 B3 F10 108.8(4) yes . . .
F9 B3 F11 110.6(4) yes . . .
F9 B3 F12 109.7(4) yes . . .
F10 B3 F11 110.1(4) yes . . .
F10 B3 F12 108.6(4) yes . . .
F11 B3 F12 109.0(4) yes . . .
F13 B4 F14 108.0(5) yes . . .
F13 B4 F15 109.5(5) yes . . .
F13 B4 F16 108.3(5) yes . . .
F14 B4 F15 110.1(4) yes . . .
F14 B4 F16 111.0(4) yes . . .
F15 B4 F16 109.9(5) yes . . .
C2 C3 H3 120.081 no . . .
C4 C3 H3 120.085 no . . .
C3 C4 H4 119.763 no . . .
C5 C4 H4 119.757 no . . .
C4 C5 H5 120.106 no . . .
C6 C5 H5 120.100 no . . .
C8 C9 H9 119.833 no . . .
C10 C9 H9 119.824 no . . .
C9 C10 H10 119.655 no . . .
C11 C10 H10 119.643 no . . .
C10 C11 H11 120.374 no . . .
C12 C11 H11 120.367 no . . .
C14 C15 H15 119.517 no . . .
C16 C15 H15 119.488 no . . .
C15 C16 H16 120.191 no . . .
C17 C16 H16 120.182 no . . .
C16 C17 H17 119.420 no . . .
C18 C17 H17 119.410 no . . .
C17 C18 H18 119.632 no . . .
C19 C18 H18 119.609 no . . .
C20 C21 H21 120.159 no . . .
C22 C21 H21 120.169 no . . .
C21 C22 H22 118.779 no . . .
C23 C22 H22 118.783 no . . .
C22 C23 H23 120.625 no . . .
C24 C23 H23 120.641 no . . .
C23 C24 H24 119.198 no . . .
C25 C24 H24 119.189 no . . .
N1 C26 H26A 109.465 no . . .
N1 C26 H26B 109.465 no . . .
N1 C26 H26C 109.475 no . . .
H26A C26 H26B 109.469 no . . .
H26A C26 H26C 109.471 no . . .
H26B C26 H26C 109.481 no . . .
C28 C29 H29 119.833 no . . .
C30 C29 H29 119.834 no . . .
C29 C30 H30 120.552 no . . .
C31 C30 H30 120.545 no . . .
C30 C31 H31 118.609 no . . .
C32 C31 H31 118.592 no . . .
C31 C32 H32 119.746 no . . .
C33 C32 H32 119.735 no . . .
C34 C35 H35 119.820 no . . .
C36 C35 H35 119.819 no . . .
C35 C36 H36 118.888 no . . .
C37 C36 H36 118.895 no . . .
C36 C37 H37 120.696 no . . .
C38 C37 H37 120.679 no . . .
C37 C38 H38 119.099 no . . .
C39 C38 H38 119.076 no . . .
N2 C40 H40A 109.472 no . . .
N2 C40 H40B 109.485 no . . .
N2 C40 H40C 109.474 no . . .
H40A C40 H40B 109.459 no . . .
H40A C40 H40C 109.465 no . . .
H40B C40 H40C 109.472 no . . .
O1 C41 H41A 110.610 no . . .
O1 C41 H41B 110.618 no . . .
O2 C41 H41A 110.611 no . . .
O2 C41 H41B 110.622 no . . .
H41A C41 H41B 108.751 no . . .
O2 C42 H42A 109.470 no . . .
O2 C42 H42B 109.476 no . . .
O2 C42 H42C 109.464 no . . .
H42A C42 H42B 109.479 no . . .
H42A C42 H42C 109.460 no . . .
H42B C42 H42C 109.478 no . . .
O3 C43 H43A 110.146 no . . .
O3 C43 H43B 110.143 no . . .
O4 C43 H43A 110.168 no . . .
O4 C43 H43B 110.164 no . . .
H43A C43 H43B 108.461 no . . .
O4 C44 H44A 109.480 no . . .
O4 C44 H44B 109.479 no . . .
O4 C44 H44C 109.472 no . . .
H44A C44 H44B 109.465 no . . .
H44A C44 H44C 109.469 no . . .
H44B C44 H44C 109.463 no . . .
C46 C47 H47 119.793 no . . .
C48 C47 H47 119.787 no . . .
C47 C48 H48 119.690 no . . .
C49 C48 H48 119.675 no . . .
C48 C49 H49 120.266 no . . .
C50 C49 H49 120.243 no . . .
C52 C53 H53 119.913 no . . .
C54 C53 H53 119.906 no . . .
C53 C54 H54 119.604 no . . .
C55 C54 H54 119.616 no . . .
C54 C55 H55 120.257 no . . .
C56 C55 H55 120.234 no . . .
C58 C59 H59 118.862 no . . .
C60 C59 H59 118.882 no . . .
C59 C60 H60 120.482 no . . .
C61 C60 H60 120.487 no . . .
C60 C61 H61 119.163 no . . .
C62 C61 H61 119.163 no . . .
C61 C62 H62 119.663 no . . .
C63 C62 H62 119.656 no . . .
C64 C65 H65 120.475 no . . .
C66 C65 H65 120.485 no . . .
C65 C66 H66 118.983 no . . .
C67 C66 H66 118.981 no . . .
C66 C67 H67 119.935 no . . .
C68 C67 H67 119.943 no . . .
C67 C68 H68 120.004 no . . .
C69 C68 H68 119.997 no . . .
N3 C70 H70A 109.473 no . . .
N3 C70 H70B 109.463 no . . .
N3 C70 H70C 109.458 no . . .
H70A C70 H70B 109.481 no . . .
H70A C70 H70C 109.480 no . . .
H70B C70 H70C 109.473 no . . .
C72 C73 H73 119.631 no . . .
C74 C73 H73 119.648 no . . .
C73 C74 H74 119.982 no . . .
C75 C74 H74 119.987 no . . .
C74 C75 H75 119.307 no . . .
C76 C75 H75 119.321 no . . .
C75 C76 H76 119.903 no . . .
C77 C76 H76 119.929 no . . .
C78 C79 H79 120.261 no . . .
C80 C79 H79 120.271 no . . .
C79 C80 H80 119.082 no . . .
C81 C80 H80 119.073 no . . .
C80 C81 H81 120.155 no . . .
C82 C81 H81 120.144 no . . .
C81 C82 H82 119.527 no . . .
C83 C82 H82 119.525 no . . .
N4 C84 H84A 109.467 no . . .
N4 C84 H84B 109.478 no . . .
N4 C84 H84C 109.462 no . . .
H84A C84 H84B 109.476 no . . .
H84A C84 H84C 109.469 no . . .
H84B C84 H84C 109.475 no . . .
O5 C85 H85A 108.754 no . . .
O5 C85 H85B 108.735 no . . .
O6 C85 H85A 108.745 no . . .
O6 C85 H85B 108.750 no . . .
H85A C85 H85B 107.639 no . . .
O6 C86 H86A 109.465 no . . .
O6 C86 H86B 109.474 no . . .
O6 C86 H86C 109.461 no . . .
H86A C86 H86B 109.471 no . . .
H86A C86 H86C 109.471 no . . .
H86B C86 H86C 109.485 no . . .
O7 C87 H87A 110.470 no . . .
O7 C87 H87B 110.480 no . . .
O8 C87 H87A 110.479 no . . .
O8 C87 H87B 110.478 no . . .
H87A C87 H87B 108.661 no . . .
O8 C88 H88A 109.473 no . . .
O8 C88 H88B 109.460 no . . .
O8 C88 H88C 109.467 no . . .
H88A C88 H88B 109.469 no . . .
H88A C88 H88C 109.487 no . . .
H88B C88 H88C 109.471 no . . .
C89 C90 H90A 109.470 no . . .
C89 C90 H90B 109.478 no . . .
C89 C90 H90C 109.460 no . . .
H90A C90 H90B 109.474 no . . .
H90A C90 H90C 109.462 no . . .
H90B C90 H90C 109.483 no . . .

loop_
_geom_bond_atom_site_label_1
_geom_bond_atom_site_label_2
_geom_bond_distance
_geom_bond_publ_flag
_geom_bond_site_symmetry_1
_geom_bond_site_symmetry_2
F1 B1 1.355(9) yes . .
F2 B1 1.305(10) yes . .
F3 B1 1.367(9) yes . .
F4 B1 1.365(9) yes . .
F5 B2 1.346(9) yes . .
F6 B2 1.354(8) yes . .
F7 B2 1.382(9) yes . .
F8 B2 1.373(8) yes . .
F9 B3 1.386(6) yes . .
F10 B3 1.401(6) yes . .
F11 B3 1.369(6) yes . .
F12 B3 1.389(6) yes . .
F13 B4 1.389(7) yes . .
F14 B4 1.388(7) yes . .
F15 B4 1.364(7) yes . .
F16 B4 1.369(7) yes . .
O1 C6 1.368(5) yes . .
O1 C41 1.415(5) yes . .
O2 C41 1.388(6) yes . .
O2 C42 1.425(7) yes . .
O3 C12 1.379(6) yes . .
O3 C43 1.404(6) yes . .
O4 C43 1.408(6) yes . .
O4 C44 1.393(7) yes . .
O5 C50 1.378(5) yes . .
O5 C85 1.432(6) yes . .
O6 C85 1.380(6) yes . .
O6 C86 1.426(6) yes . .
O7 C56 1.364(5) yes . .
O7 C87 1.434(5) yes . .
O8 C87 1.389(6) yes . .
O8 C88 1.422(7) yes . .
N1 C19 1.369(6) yes . .
N1 C20 1.368(6) yes . .
N1 C26 1.481(6) yes . .
N2 C33 1.366(7) yes . .
N2 C34 1.361(6) yes . .
N2 C40 1.491(7) yes . .
N3 C63 1.369(6) yes . .
N3 C64 1.369(7) yes . .
N3 C70 1.475(7) yes . .
N4 C77 1.374(6) yes . .
N4 C78 1.373(6) yes . .
N4 C84 1.475(6) yes . .
N5 C89 1.177(12) yes . .
C1 C2 1.401(6) yes . .
C1 C6 1.416(6) yes . .
C1 C7 1.497(6) yes . .
C2 C3 1.408(6) yes . .
C2 C13 1.485(6) yes . .
C3 C4 1.391(6) yes . .
C4 C5 1.371(7) yes . .
C5 C6 1.384(7) yes . .
C7 C8 1.402(6) yes . .
C7 C12 1.404(6) yes . .
C8 C9 1.397(6) yes . .
C8 C27 1.488(6) yes . .
C9 C10 1.376(7) yes . .
C10 C11 1.372(7) yes . .
C11 C12 1.379(7) yes . .
C13 C14 1.405(6) yes . .
C13 C25 1.420(6) yes . .
C14 C15 1.426(6) yes . .
C14 C19 1.424(6) yes . .
C15 C16 1.351(6) yes . .
C16 C17 1.423(7) yes . .
C17 C18 1.347(7) yes . .
C18 C19 1.413(7) yes . .
C20 C21 1.410(7) yes . .
C20 C25 1.428(6) yes . .
C21 C22 1.353(8) yes . .
C22 C23 1.410(8) yes . .
C23 C24 1.366(7) yes . .
C24 C25 1.426(6) yes . .
C27 C28 1.386(6) yes . .
C27 C39 1.425(6) yes . .
C28 C29 1.427(7) yes . .
C28 C33 1.449(7) yes . .
C29 C30 1.368(8) yes . .
C30 C31 1.419(9) yes . .
C31 C32 1.343(10) yes . .
C32 C33 1.404(8) yes . .
C34 C35 1.428(7) yes . .
C34 C39 1.409(7) yes . .
C35 C36 1.346(8) yes . .
C36 C37 1.391(8) yes . .
C37 C38 1.373(7) yes . .
C38 C39 1.422(6) yes . .
C45 C46 1.412(6) yes . .
C45 C50 1.405(6) yes . .
C45 C51 1.493(6) yes . .
C46 C47 1.399(6) yes . .
C46 C57 1.480(6) yes . .
C47 C48 1.364(7) yes . .
C48 C49 1.387(7) yes . .
C49 C50 1.392(7) yes . .
C51 C52 1.410(6) yes . .
C51 C56 1.421(6) yes . .
C52 C53 1.404(6) yes . .
C52 C71 1.483(6) yes . .
C53 C54 1.388(6) yes . .
C54 C55 1.380(6) yes . .
C55 C56 1.385(6) yes . .
C57 C58 1.399(6) yes . .
C57 C69 1.422(6) yes . .
C58 C59 1.421(6) yes . .
C58 C63 1.437(7) yes . .
C59 C60 1.360(7) yes . .
C60 C61 1.408(7) yes . .
C61 C62 1.349(8) yes . .
C62 C63 1.422(7) yes . .
C64 C65 1.423(7) yes . .
C64 C69 1.420(7) yes . .
C65 C66 1.367(8) yes . .
C66 C67 1.399(9) yes . .
C67 C68 1.374(7) yes . .
C68 C69 1.418(7) yes . .
C71 C72 1.411(6) yes . .
C71 C83 1.410(6) yes . .
C72 C73 1.435(6) yes . .
C72 C77 1.420(6) yes . .
C73 C74 1.354(6) yes . .
C74 C75 1.415(7) yes . .
C75 C76 1.349(7) yes . .
C76 C77 1.415(7) yes . .
C78 C79 1.419(7) yes . .
C78 C83 1.430(6) yes . .
C79 C80 1.355(8) yes . .
C80 C81 1.415(7) yes . .
C81 C82 1.370(7) yes . .
C82 C83 1.425(6) yes . .
C89 C90 1.437(13) yes . .
C3 H3 0.950 no . .
C4 H4 0.950 no . .
C5 H5 0.950 no . .
C9 H9 0.950 no . .
C10 H10 0.950 no . .
C11 H11 0.950 no . .
C15 H15 0.950 no . .
C16 H16 0.950 no . .
C17 H17 0.950 no . .
C18 H18 0.950 no . .
C21 H21 0.950 no . .
C22 H22 0.950 no . .
C23 H23 0.950 no . .
C24 H24 0.950 no . .
C26 H26A 0.980 no . .
C26 H26B 0.980 no . .
C26 H26C 0.980 no . .
C29 H29 0.950 no . .
C30 H30 0.950 no . .
C31 H31 0.950 no . .
C32 H32 0.950 no . .
C35 H35 0.950 no . .
C36 H36 0.950 no . .
C37 H37 0.950 no . .
C38 H38 0.950 no . .
C40 H40A 0.980 no . .
C40 H40B 0.980 no . .
C40 H40C 0.980 no . .
C41 H41A 0.990 no . .
C41 H41B 0.990 no . .
C42 H42A 0.980 no . .
C42 H42B 0.980 no . .
C42 H42C 0.980 no . .
C43 H43A 0.990 no . .
C43 H43B 0.990 no . .
C44 H44A 0.980 no . .
C44 H44B 0.980 no . .
C44 H44C 0.980 no . .
C47 H47 0.950 no . .
C48 H48 0.950 no . .
C49 H49 0.950 no . .
C53 H53 0.950 no . .
C54 H54 0.950 no . .
C55 H55 0.950 no . .
C59 H59 0.950 no . .
C60 H60 0.950 no . .
C61 H61 0.950 no . .
C62 H62 0.950 no . .
C65 H65 0.950 no . .
C66 H66 0.950 no . .
C67 H67 0.950 no . .
C68 H68 0.950 no . .
C70 H70A 0.980 no . .
C70 H70B 0.980 no . .
C70 H70C 0.980 no . .
C73 H73 0.950 no . .
C74 H74 0.950 no . .
C75 H75 0.950 no . .
C76 H76 0.950 no . .
C79 H79 0.950 no . .
C80 H80 0.950 no . .
C81 H81 0.950 no . .
C82 H82 0.950 no . .
C84 H84A 0.980 no . .
C84 H84B 0.980 no . .
C84 H84C 0.980 no . .
C85 H85A 0.990 no . .
C85 H85B 0.990 no . .
C86 H86A 0.980 no . .
C86 H86B 0.980 no . .
C86 H86C 0.980 no . .
C87 H87A 0.990 no . .
C87 H87B 0.990 no . .
C88 H88A 0.980 no . .
C88 H88B 0.980 no . .
C88 H88C 0.980 no . .
C90 H90A 0.980 no . .
C90 H90B 0.980 no . .
C90 H90C 0.980 no . .

loop_
_geom_contact_atom_site_label_1
_geom_contact_atom_site_label_2
_geom_contact_distance
_geom_contact_publ_flag
_geom_contact_site_symmetry_1
_geom_contact_site_symmetry_2
O1 O3 2.828(5) no . .
O1 C7 2.608(5) no . .
O1 C8 3.519(5) no . .
O1 C12 2.790(6) no . .
O1 C29 3.315(6) no . .
O1 C42 2.730(7) no . .
O1 C43 3.516(7) no . .
O2 C6 3.511(6) no . .
O3 C1 2.684(5) no . .
O3 C6 2.909(6) no . .
O3 C15 3.193(5) no . .
O3 C44 3.519(7) no . .
O4 C11 3.156(6) no . .
O4 C12 3.054(6) no . .
O5 O7 2.804(5) no . .
O5 C51 2.736(5) no . .
O5 C56 2.956(5) no . .
O5 C73 3.291(5) no . .
O5 C86 2.944(6) no . .
O6 C49 3.066(6) no . .
O6 C50 3.091(6) no . .
O7 C45 2.658(5) no . .
O7 C50 2.834(5) no . .
O7 C59 3.279(6) no . .
O7 C85 3.154(6) no . .
O7 C88 2.798(6) no . .
O8 C56 3.535(5) no . .
O8 C85 3.580(6) no . .
N1 C13 2.808(6) no . .
N1 C37 3.408(6) no . .
N1 C38 3.497(6) no . .
N2 C23 3.350(6) no . .
N2 C24 3.360(6) no . .
N2 C27 2.786(6) no . .
N3 C57 2.809(6) no . .
N3 C81 3.327(6) no . .
N3 C82 3.397(6) no . .
N4 C67 3.440(6) no . .
N4 C68 3.468(6) no . .
N4 C71 2.807(5) no . .
C1 C4 2.816(6) no . .
C1 C14 3.221(6) no . .
C1 C15 3.207(6) no . .
C1 C27 3.066(6) no . .
C1 C28 3.338(6) no . .
C1 C29 3.230(6) no . .
C2 C5 2.788(6) no . .
C2 C8 3.406(6) no . .
C2 C15 2.920(6) no . .
C2 C24 2.924(6) no . .
C2 C27 3.454(6) no . .
C3 C6 2.765(6) no . .
C3 C14 3.530(6) no . .
C3 C24 3.064(7) no . .
C3 C25 3.085(6) no . .
C5 C41 2.879(7) no . .
C6 C8 3.524(6) no . .
C6 C12 3.042(7) no . .
C6 C29 3.304(7) no . .
C7 C10 2.794(6) no . .
C7 C13 3.113(6) no . .
C7 C14 3.355(6) no . .
C7 C15 3.184(6) no . .
C7 C28 3.269(6) no . .
C7 C29 3.315(7) no . .
C7 C39 3.561(6) no . .
C8 C11 2.783(7) no . .
C8 C13 3.538(6) no . .
C8 C29 2.921(7) no . .
C8 C38 2.889(6) no . .
C9 C12 2.750(6) no . .
C9 C28 3.483(7) no . .
C9 C38 3.130(6) no . .
C9 C39 3.129(6) no . .
C11 C43 2.840(7) no . .
C12 C15 3.312(6) no . .
C13 C27 3.360(6) no . .
C13 C39 3.481(6) no . .
C14 C17 2.789(7) no . .
C14 C20 2.809(6) no . .
C15 C18 2.788(7) no . .
C16 C19 2.806(7) no . .
C18 C26 2.806(8) no . .
C19 C25 2.795(7) no . .
C19 C38 3.490(6) no . .
C20 C23 2.807(7) no . .
C20 C34 3.551(6) no . .
C20 C39 3.592(6) no . .
C21 C24 2.792(7) no . .
C21 C26 2.830(8) no . .
C21 C35 3.432(7) no . .
C22 C25 2.791(7) no . .
C23 C40 3.496(8) no . .
C24 C33 3.383(6) no . .
C24 C34 3.568(6) no . .
C25 C27 3.559(6) no . .
C25 C34 3.495(6) no . .
C25 C39 3.315(6) no . .
C26 C36 3.595(8) no . .
C26 C37 3.524(7) no . .
C28 C31 2.775(8) no . .
C28 C34 2.817(7) no . .
C29 C32 2.809(8) no . .
C30 C33 2.825(8) no . .
C32 C40 2.835(9) no . .
C33 C39 2.793(7) no . .
C34 C37 2.810(7) no . .
C35 C38 2.768(7) no . .
C35 C40 2.838(8) no . .
C36 C39 2.790(7) no . .
C45 C48 2.810(6) no . .
C45 C58 3.256(6) no . .
C45 C59 3.274(6) no . .
C45 C71 3.094(6) no . .
C45 C72 3.395(6) no . .
C45 C73 3.289(6) no . .
C45 C85 3.548(6) no . .
C46 C49 2.780(7) no . .
C46 C52 3.359(6) no . .
C46 C56 3.566(6) no . .
C46 C59 2.930(6) no . .
C46 C68 2.900(6) no . .
C46 C71 3.480(6) no . .
C47 C50 2.767(7) no . .
C47 C58 3.478(7) no . .
C47 C68 3.101(7) no . .
C47 C69 3.077(7) no . .
C49 C85 2.865(7) no . .
C50 C56 3.080(6) no . .
C50 C73 3.408(6) no . .
C51 C54 2.814(6) no . .
C51 C57 3.067(6) no . .
C51 C58 3.332(6) no . .
C51 C59 3.201(6) no . .
C51 C72 3.253(6) no . .
C51 C73 3.251(6) no . .
C52 C55 2.800(6) no . .
C52 C57 3.421(6) no . .
C52 C73 2.925(6) no . .
C52 C82 2.916(6) no . .
C53 C56 2.773(6) no . .
C53 C72 3.500(6) no . .
C53 C82 3.074(6) no . .
C53 C83 3.081(6) no . .
C55 C87 2.824(6) no . .
C56 C59 3.256(6) no . .
C57 C71 3.369(6) no . .
C57 C83 3.508(6) no . .
C58 C61 2.802(7) no . .
C58 C64 2.788(7) no . .
C59 C62 2.777(7) no . .
C60 C63 2.814(7) no . .
C62 C70 2.845(8) no . .
C63 C69 2.816(7) no . .
C63 C82 3.462(6) no . .
C64 C67 2.800(8) no . .
C64 C81 3.510(7) no . .
C64 C82 3.442(6) no . .
C64 C83 3.583(6) no . .
C65 C68 2.814(8) no . .
C65 C70 2.797(8) no . .
C65 C79 3.469(7) no . .
C65 C80 3.496(7) no . .
C66 C69 2.785(7) no . .
C66 C79 3.521(7) no . .
C67 C78 3.563(6) no . .
C67 C84 3.510(7) no . .
C68 C78 3.467(6) no . .
C68 C83 3.579(6) no . .
C69 C71 3.535(6) no . .
C69 C78 3.578(6) no . .
C69 C82 3.558(6) no . .
C69 C83 3.266(6) no . .
C72 C75 2.795(7) no . .
C72 C78 2.803(6) no . .
C73 C76 2.795(6) no . .
C74 C77 2.797(7) no . .
C76 C84 2.829(7) no . .
C77 C83 2.803(6) no . .
C78 C81 2.800(7) no . .
C79 C82 2.809(7) no . .
C79 C84 2.811(8) no . .
C80 C83 2.804(7) no . .
F1 C17 3.471(7) no . 3_656
F1 C18 3.184(7) no . 3_656
F1 C90 3.585(11) no . 1_445
F2 N1 3.471(9) no . .
F2 C20 3.599(10) no . .
F2 C21 3.318(9) no . .
F2 C26 3.076(8) no . .
F2 C31 3.376(9) no . 2_646
F2 C32 3.257(8) no . 2_646
F3 C5 3.392(8) no . 1_545
F3 C17 3.374(8) no . 3_656
F3 C32 3.542(8) no . 2_646
F3 C40 3.408(8) no . 2_646
F4 C31 3.458(7) no . 2_646
F4 C32 3.300(7) no . 2_646
F4 C44 3.430(7) no . 3_666
F4 C88 3.468(7) no . 3_656
F4 C89 3.283(9) no . 1_445
F4 C90 3.394(9) no . 1_445
F5 C55 3.438(6) no . 1_565
F5 C70 3.520(8) no . 2_755
F5 C87 3.461(7) no . 1_565
F6 C42 3.394(7) no . 3_776
F6 C62 3.363(7) no . 2_755
F6 C70 3.544(7) no . 2_755
F6 C90 3.335(9) no . .
F7 C76 3.318(7) no . 3_776
F7 C89 3.588(9) no . .
F7 C90 3.428(10) no . .
F8 N4 3.119(5) no . .
F8 C61 3.585(7) no . 2_755
F8 C62 3.472(7) no . 2_755
F8 C78 3.402(6) no . .
F8 C79 3.573(6) no . .
F8 C84 3.164(7) no . .
F8 C86 3.363(7) no . 3_766
F9 C39 3.546(5) no . .
F9 C53 3.400(5) no . 3_766
F9 C60 3.284(6) no . 4_555
F9 C61 3.399(6) no . 4_555
F9 C81 3.545(6) no . 3_766
F9 C82 3.302(5) no . 3_766
F9 C86 3.535(6) no . .
F10 C9 3.432(6) no . .
F10 C27 3.514(5) no . .
F10 C28 3.486(5) no . .
F10 C53 3.401(6) no . 3_766
F10 C54 3.249(6) no . 3_766
F10 C65 3.100(6) no . 4_565
F10 C66 3.498(7) no . 4_565
F11 C79 3.213(6) no . 4_565
F11 C80 3.368(6) no . 4_565
F11 C81 3.256(6) no . 3_766
F11 C82 3.178(5) no . 3_766
F12 N2 2.900(5) no . .
F12 C28 3.362(5) no . .
F12 C32 3.563(6) no . .
F12 C33 2.973(5) no . .
F12 C34 3.237(6) no . .
F12 C40 3.423(7) no . .
F12 C60 3.554(6) no . 4_555
F12 C66 3.427(6) no . 4_565
F12 C88 3.414(7) no . 4_555
F13 C3 3.483(6) no . 3_666
F13 C4 3.217(6) no . 3_666
F13 C35 3.232(7) no . 4_554
F13 C40 3.406(7) no . 4_554
F13 C47 3.576(6) no . .
F13 C58 3.560(6) no . .
F14 C3 3.522(5) no . 3_666
F14 C23 3.596(6) no . 3_666
F14 C24 3.434(5) no . 3_666
F14 C30 3.387(7) no . 4_564
F14 C64 3.552(6) no . .
F14 C69 3.371(5) no . .
F15 C21 3.195(6) no . 4_554
F15 C22 3.382(7) no . 4_554
F15 C23 3.231(6) no . 3_666
F15 C24 3.250(6) no . 3_666
F16 N3 2.894(5) no . .
F16 C36 3.542(7) no . 4_554
F16 C42 3.435(7) no . 4_564
F16 C58 3.501(6) no . .
F16 C63 3.089(6) no . .
F16 C64 3.185(6) no . .
F16 C70 3.317(7) no . .
O2 C26 2.928(6) no . 1_565
O3 C15 3.453(5) no . 3_666
O3 C16 3.332(6) no . 3_666
O4 C14 3.501(5) no . 3_666
O4 C48 3.549(6) no . .
O6 C37 3.359(6) no . .
O6 C38 3.376(6) no . .
O8 C84 2.990(6) no . 1_545
N1 F2 3.471(9) no . .
N2 F12 2.900(5) no . .
N3 F16 2.894(5) no . .
N4 F8 3.119(5) no . .
N5 C67 3.406(10) no . 3_776
N5 C76 3.288(8) no . 3_776
C3 F13 3.483(6) no . 3_666
C3 F14 3.522(5) no . 3_666
C4 F13 3.217(6) no . 3_666
C5 F3 3.392(8) no . 1_565
C9 F10 3.432(6) no . .
C10 C49 3.495(7) no . .
C11 C48 3.483(7) no . .
C11 C49 3.536(7) no . .
C14 O4 3.501(5) no . 3_666
C15 O3 3.453(5) no . 3_666
C15 C15 3.582(6) no . 3_666
C16 O3 3.332(6) no . 3_666
C17 F1 3.471(7) no . 3_656
C17 F3 3.374(8) no . 3_656
C18 F1 3.184(7) no . 3_656
C20 F2 3.599(10) no . .
C21 F2 3.318(9) no . .
C21 F15 3.195(6) no . 4_555
C22 F15 3.382(7) no . 4_555
C22 C30 3.515(7) no . 2_646
C22 C31 3.424(7) no . 2_646
C23 F14 3.596(6) no . 3_666
C23 F15 3.231(6) no . 3_666
C24 F14 3.434(5) no . 3_666
C24 F15 3.250(6) no . 3_666
C26 F2 3.076(8) no . .
C26 O2 2.928(6) no . 1_545
C26 C41 3.340(6) no . 1_545
C27 F10 3.514(5) no . .
C28 F10 3.486(5) no . .
C28 F12 3.362(5) no . .
C30 F14 3.387(7) no . 4_565
C30 C22 3.515(7) no . 2_656
C30 C65 3.523(7) no . 4_565
C30 C66 3.484(7) no . 4_565
C31 F2 3.376(9) no . 2_656
C31 F4 3.458(7) no . 2_656
C31 C22 3.424(7) no . 2_656
C31 C66 3.355(8) no . 4_565
C32 F2 3.257(8) no . 2_656
C32 F3 3.542(8) no . 2_656
C32 F4 3.300(7) no . 2_656
C32 F12 3.563(6) no . .
C33 F12 2.973(5) no . .
C34 F12 3.237(6) no . .
C35 F13 3.232(7) no . 4_555
C35 C60 3.490(7) no . 4_555
C35 C61 3.516(7) no . 4_555
C36 F16 3.542(7) no . 4_555
C36 C61 3.364(7) no . 4_555
C36 C62 3.531(7) no . 4_555
C37 O6 3.359(6) no . .
C38 O6 3.376(6) no . .
C39 F9 3.546(5) no . .
C40 F3 3.408(8) no . 2_656
C40 F12 3.423(7) no . .
C40 F13 3.406(7) no . 4_555
C41 C26 3.340(6) no . 1_565
C42 F6 3.394(7) no . 3_776
C42 F16 3.435(7) no . 4_565
C44 F4 3.430(7) no . 3_666
C47 F13 3.576(6) no . .
C48 O4 3.549(6) no . .
C48 C11 3.483(7) no . .
C49 C10 3.495(7) no . .
C49 C11 3.536(7) no . .
C53 F9 3.400(5) no . 3_766
C53 F10 3.401(6) no . 3_766
C54 F10 3.249(6) no . 3_766
C55 F5 3.438(6) no . 1_545
C55 C75 3.572(7) no . 3_766
C58 F13 3.560(6) no . .
C58 F16 3.501(6) no . .
C60 F9 3.284(6) no . 4_554
C60 F12 3.554(6) no . 4_554
C60 C35 3.490(7) no . 4_554
C60 C80 3.574(7) no . 2_745
C61 F8 3.585(7) no . 2_745
C61 F9 3.399(6) no . 4_554
C61 C35 3.516(7) no . 4_554
C61 C36 3.364(7) no . 4_554
C61 C80 3.309(7) no . 2_745
C62 F6 3.363(7) no . 2_745
C62 F8 3.472(7) no . 2_745
C62 C36 3.531(7) no . 4_554
C63 F16 3.089(6) no . .
C64 F14 3.552(6) no . .
C64 F16 3.185(6) no . .
C65 F10 3.100(6) no . 4_564
C65 C30 3.523(7) no . 4_564
C66 F10 3.498(7) no . 4_564
C66 F12 3.427(6) no . 4_564
C66 C30 3.484(7) no . 4_564
C66 C31 3.355(8) no . 4_564
C67 N5 3.406(10) no . 3_776
C69 F14 3.371(5) no . .
C70 F5 3.520(8) no . 2_745
C70 F6 3.544(7) no . 2_745
C70 F16 3.317(7) no . .
C75 C55 3.572(7) no . 3_766
C76 F7 3.318(7) no . 3_776
C76 N5 3.288(8) no . 3_776
C78 F8 3.402(6) no . .
C79 F8 3.573(6) no . .
C79 F11 3.213(6) no . 4_564
C80 F11 3.368(6) no . 4_564
C80 C60 3.574(7) no . 2_755
C80 C61 3.309(7) no . 2_755
C81 F9 3.545(6) no . 3_766
C81 F11 3.256(6) no . 3_766
C82 F9 3.302(5) no . 3_766
C82 F11 3.178(5) no . 3_766
C84 F8 3.164(7) no . .
C84 O8 2.990(6) no . 1_565
C84 C87 3.319(6) no . 1_565
C86 F8 3.363(7) no . 3_766
C86 F9 3.535(6) no . .
C87 F5 3.461(7) no . 1_545
C87 C84 3.319(6) no . 1_545
C88 F4 3.468(7) no . 3_656
C88 F12 3.414(7) no . 4_554
C89 F4 3.283(9) no . 1_665
C89 F7 3.588(9) no . .
C90 F1 3.585(11) no . 1_665
C90 F4 3.394(9) no . 1_665
C90 F6 3.335(9) no . .
C90 F7 3.428(10) no . .
O1 H5 2.6530 no . .
O1 H29 2.5236 no . .
O1 H42A 2.4011 no . .
O1 H42B 3.1129 no . .
O1 H42C 3.5893 no . .
O1 H43A 3.4001 no . .
O2 H43A 3.1390 no . .
O3 H11 2.6393 no . .
O3 H15 2.4076 no . .
O4 H11 2.6295 no . .
O4 H16 3.4932 no . .
O5 H49 2.6238 no . .
O5 H73 2.5136 no . .
O5 H86A 2.6477 no . .
O5 H86B 3.3057 no . .
O6 H49 2.4513 no . .
O7 H55 2.6469 no . .
O7 H59 2.5065 no . .
O7 H85A 2.7896 no . .
O7 H85B 3.2741 no . .
O7 H88A 3.1894 no . .
O7 H88B 2.4806 no . .
O8 H85A 2.8100 no . .
O8 H85B 3.5434 no . .
N1 H18 2.6180 no . .
N1 H21 2.6166 no . .
N2 H23 3.5736 no . .
N2 H24 3.5658 no . .
N2 H32 2.6379 no . .
N2 H35 2.6471 no . .
N3 H62 2.6434 no . .
N3 H65 2.6067 no . .
N3 H81 3.4110 no . .
N3 H82 3.5032 no . .
N4 H67 3.5510 no . .
N4 H68 3.5621 no . .
N4 H76 2.6178 no . .
N4 H79 2.6198 no . .
N5 H90A 3.0719 no . .
N5 H90B 3.0824 no . .
N5 H90C 3.0926 no . .
C1 H3 3.2963 no . .
C1 H5 3.3030 no . .
C1 H15 2.6383 no . .
C1 H24 3.5107 no . .
C1 H29 2.8790 no . .
C2 H4 3.2793 no . .
C2 H15 2.5790 no . .
C2 H24 2.5816 no . .
C3 H5 3.2563 no . .
C3 H15 3.4795 no . .
C3 H24 2.5339 no . .
C4 H24 3.4374 no . .
C5 H3 3.2532 no . .
C5 H41A 2.7030 no . .
C5 H41B 3.0017 no . .
C6 H4 3.2418 no . .
C6 H29 2.8062 no . .
C6 H41A 2.5803 no . .
C6 H41B 2.7997 no . .
C7 H9 3.2810 no . .
C7 H11 3.2892 no . .
C7 H15 2.7854 no . .
C7 H29 2.7880 no . .
C7 H38 3.3539 no . .
C8 H10 3.2604 no . .
C8 H29 2.5898 no . .
C8 H38 2.5328 no . .
C9 H11 3.2453 no . .
C9 H29 3.3906 no . .
C9 H38 2.6047 no . .
C10 H38 3.4352 no . .
C11 H9 3.2419 no . .
C11 H43A 2.5897 no . .
C12 H10 3.2311 no . .
C12 H15 2.7926 no . .
C12 H42A 3.5630 no . .
C12 H43A 2.4916 no . .
C12 H43B 3.1780 no . .
C13 H3 2.5993 no . .
C13 H15 2.6535 no . .
C13 H24 2.6713 no . .
C14 H16 3.2778 no . .
C14 H18 3.3009 no . .
C14 H38 3.3899 no . .
C15 H17 3.2470 no . .
C16 H18 3.2698 no . .
C17 H15 3.2584 no . .
C18 H16 3.2618 no . .
C18 H26A 2.7698 no . .
C18 H26B 2.7144 no . .
C19 H15 3.3094 no . .
C19 H17 3.2559 no . .
C19 H26A 2.6887 no . .
C19 H26B 2.6839 no . .
C19 H26C 3.2502 no . .
C19 H38 3.3941 no . .
C20 H22 3.2444 no . .
C20 H24 3.3014 no . .
C20 H26A 3.0839 no . .
C20 H26B 3.0923 no . .
C20 H26C 2.4985 no . .
C21 H23 3.2711 no . .
C21 H26A 3.4991 no . .
C21 H26B 3.4767 no . .
C21 H26C 2.3374 no . .
C21 H35 3.5167 no . .
C22 H24 3.2476 no . .
C22 H40C 2.8748 no . .
C23 H21 3.2764 no . .
C23 H40C 2.8981 no . .
C24 H3 2.8368 no . .
C24 H22 3.2384 no . .
C25 H3 2.9080 no . .
C25 H21 3.3154 no . .
C25 H23 3.2971 no . .
C26 H18 2.4560 no . .
C26 H21 2.4907 no . .
C26 H37 3.5236 no . .
C27 H9 2.5965 no . .
C27 H29 2.6517 no . .
C27 H38 2.6590 no . .
C28 H9 3.5621 no . .
C28 H24 3.3337 no . .
C28 H30 3.2889 no . .
C28 H32 3.3122 no . .
C29 H31 3.2490 no . .
C30 H32 3.2776 no . .
C31 H29 3.2642 no . .
C32 H30 3.2717 no . .
C32 H40A 2.3380 no . .
C32 H40B 3.5379 no . .
C32 H40C 3.4432 no . .
C33 H24 3.2096 no . .
C33 H29 3.3392 no . .
C33 H31 3.2374 no . .
C33 H40A 2.4784 no . .
C33 H40B 3.0982 no . .
C33 H40C 3.0585 no . .
C34 H36 3.2619 no . .
C34 H38 3.2839 no . .
C34 H40A 3.2515 no . .
C34 H40B 2.6606 no . .
C34 H40C 2.7337 no . .
C35 H37 3.2482 no . .
C35 H40B 2.7193 no . .
C35 H40C 2.8339 no . .
C36 H26A 3.1502 no . .
C36 H26C 3.4768 no . .
C36 H38 3.2347 no . .
C37 H26A 2.9170 no . .
C37 H35 3.2494 no . .
C38 H9 3.0100 no . .
C38 H36 3.2308 no . .
C39 H9 3.0045 no . .
C39 H35 3.3011 no . .
C39 H37 3.3012 no . .
C40 H23 3.4635 no . .
C40 H32 2.5010 no . .
C40 H35 2.5032 no . .
C41 H5 2.5987 no . .
C41 H29 3.5279 no . .
C41 H42A 2.5684 no . .
C41 H42B 2.5686 no . .
C41 H42C 3.1827 no . .
C42 H29 3.5710 no . .
C42 H41A 3.2070 no . .
C42 H41B 2.5488 no . .
C43 H11 2.5708 no . .
C43 H15 3.5615 no . .
C43 H44A 2.5094 no . .
C43 H44B 2.5036 no . .
C43 H44C 3.1518 no . .
C44 H11 3.4456 no . .
C44 H43A 2.5325 no . .
C44 H43B 2.5123 no . .
C45 H47 3.2974 no . .
C45 H49 3.2957 no . .
C45 H59 2.7212 no . .
C45 H68 3.4349 no . .
C45 H73 2.8628 no . .
C45 H85A 3.5442 no . .
C46 H48 3.2556 no . .
C46 H59 2.5891 no . .
C46 H68 2.5682 no . .
C47 H49 3.2455 no . .
C47 H59 3.4223 no . .
C47 H68 2.6201 no . .
C48 H68 3.4799 no . .
C49 H47 3.2460 no . .
C49 H85A 2.7509 no . .
C50 H48 3.2574 no . .
C50 H73 2.8761 no . .
C50 H85A 2.4560 no . .
C50 H85B 3.1615 no . .
C51 H53 3.2972 no . .
C51 H55 3.3073 no . .
C51 H59 2.8354 no . .
C51 H73 2.6654 no . .
C51 H82 3.5091 no . .
C52 H54 3.2753 no . .
C52 H73 2.5904 no . .
C52 H82 2.5806 no . .
C53 H55 3.2637 no . .
C53 H73 3.4659 no . .
C53 H82 2.5504 no . .
C54 H82 3.4631 no . .
C55 H53 3.2604 no . .
C55 H87A 2.8506 no . .
C55 H87B 2.7042 no . .
C56 H54 3.2465 no . .
C56 H59 2.7734 no . .
C56 H73 3.5908 no . .
C56 H87A 2.7088 no . .
C56 H87B 2.6170 no . .
C57 H47 2.5691 no . .
C57 H59 2.6515 no . .
C57 H68 2.6740 no . .
C57 H82 3.5690 no . .
C58 H47 3.5658 no . .
C58 H60 3.2932 no . .
C58 H62 3.3181 no . .
C58 H82 3.2726 no . .
C59 H61 3.2370 no . .
C59 H88B 3.5215 no . .
C60 H62 3.2622 no . .
C61 H59 3.2430 no . .
C62 H60 3.2586 no . .
C62 H70A 2.3561 no . .
C62 H70B 3.4072 no . .
C62 H70C 3.5867 no . .
C63 H59 3.3014 no . .
C63 H61 3.2637 no . .
C63 H70A 2.4834 no . .
C63 H70B 3.0411 no . .
C63 H70C 3.1118 no . .
C63 H82 3.1953 no . .
C64 H66 3.2628 no . .
C64 H68 3.3075 no . .
C64 H70A 3.2505 no . .
C64 H70B 2.7629 no . .
C64 H70C 2.6421 no . .
C65 H67 3.2672 no . .
C65 H70B 2.8280 no . .
C65 H70C 2.6444 no . .
C66 H68 3.2613 no . .
C66 H79 3.5166 no . .
C66 H84A 3.1718 no . .
C67 H65 3.2756 no . .
C67 H84A 3.0844 no . .
C67 H84C 3.4839 no . .
C68 H47 2.9198 no . .
C68 H66 3.2515 no . .
C69 H47 2.9024 no . .
C69 H65 3.3167 no . .
C69 H67 3.2777 no . .
C70 H62 2.5186 no . .
C70 H65 2.4487 no . .
C70 H81 3.4275 no . .
C71 H53 2.5861 no . .
C71 H73 2.6725 no . .
C71 H82 2.6702 no . .
C72 H68 3.4211 no . .
C72 H74 3.2848 no . .
C72 H76 3.3085 no . .
C73 H75 3.2472 no . .
C74 H76 3.2681 no . .
C75 H73 3.2584 no . .
C76 H74 3.2588 no . .
C76 H84B 3.1217 no . .
C76 H84C 2.4745 no . .
C77 H68 3.4314 no . .
C77 H73 3.3082 no . .
C77 H75 3.2537 no . .
C77 H84A 3.2053 no . .
C77 H84B 2.9164 no . .
C77 H84C 2.5382 no . .
C78 H80 3.2545 no . .
C78 H82 3.3067 no . .
C78 H84A 2.5449 no . .
C78 H84B 2.8846 no . .
C78 H84C 3.2131 no . .
C79 H81 3.2696 no . .
C79 H84A 2.4763 no . .
C79 H84B 3.0642 no . .
C80 H65 3.4885 no . .
C80 H70B 3.2643 no . .
C80 H82 3.2668 no . .
C81 H70B 3.0238 no . .
C81 H79 3.2788 no . .
C82 H53 2.8449 no . .
C82 H80 3.2575 no . .
C83 H53 2.8998 no . .
C83 H79 3.3276 no . .
C83 H81 3.2916 no . .
C84 H67 3.3308 no . .
C84 H76 2.4885 no . .
C84 H79 2.4705 no . .
C85 H49 2.6492 no . .
C85 H86A 2.5456 no . .
C85 H86B 2.5353 no . .
C85 H86C 3.1629 no . .
C86 H49 3.5407 no . .
C86 H85A 3.1636 no . .
C86 H85B 2.4438 no . .
C87 H55 2.5215 no . .
C87 H59 3.4355 no . .
C87 H85A 3.1903 no . .
C87 H85B 3.5124 no . .
C87 H88A 2.5751 no . .
C87 H88B 2.5820 no . .
C87 H88C 3.1880 no . .
C88 H59 3.4278 no . .
C88 H85A 3.5065 no . .
C88 H87A 2.5369 no . .
C88 H87B 3.2083 no . .
H3 H4 2.3392 no . .
H3 H24 2.4770 no . .
H4 H5 2.3197 no . .
H5 H41A 2.2863 no . .
H5 H41B 2.5495 no . .
H9 H10 2.3189 no . .
H9 H38 2.6659 no . .
H10 H11 2.3228 no . .
H11 H43A 2.2200 no . .
H11 H43B 3.5424 no . .
H11 H44A 3.2021 no . .
H15 H16 2.2959 no . .
H16 H17 2.3673 no . .
H17 H18 2.2828 no . .
H18 H26A 2.2912 no . .
H18 H26B 2.2104 no . .
H18 H26C 3.4274 no . .
H21 H22 2.2879 no . .
H21 H26A 3.1543 no . .
H21 H26B 3.0913 no . .
H21 H26C 1.7353 no . .
H21 H35 3.5820 no . .
H22 H23 2.3508 no . .
H22 H40C 2.8347 no . .
H23 H24 2.3132 no . .
H23 H40A 3.5024 no . .
H23 H40C 2.8912 no . .
H26A H36 3.0963 no . .
H26A H37 2.7224 no . .
H26C H36 3.3657 no . .
H29 H30 2.3237 no . .
H29 H41B 3.4821 no . .
H29 H42A 2.8119 no . .
H29 H42B 3.5999 no . .
H30 H31 2.3570 no . .
H31 H32 2.2688 no . .
H32 H40A 1.7489 no . .
H32 H40B 3.2062 no . .
H32 H40C 3.0503 no . .
H35 H36 2.2771 no . .
H35 H40A 3.4749 no . .
H35 H40B 2.2418 no . .
H35 H40C 2.3569 no . .
H36 H37 2.3355 no . .
H37 H38 2.3200 no . .
H41A H42A 3.4847 no . .
H41A H42B 3.4566 no . .
H41A H43B 3.3548 no . .
H41B H42A 2.8430 no . .
H41B H42B 2.3739 no . .
H41B H42C 3.4429 no . .
H43A H44A 2.3381 no . .
H43A H44B 2.8343 no . .
H43A H44C 3.4264 no . .
H43B H44A 2.8124 no . .
H43B H44B 2.3097 no . .
H43B H44C 3.4086 no . .
H47 H48 2.3071 no . .
H47 H68 2.6303 no . .
H48 H49 2.3358 no . .
H49 H85A 2.5840 no . .
H49 H86A 3.5672 no . .
H53 H54 2.3306 no . .
H53 H82 2.4887 no . .
H54 H55 2.3286 no . .
H55 H87A 2.4042 no . .
H55 H87B 2.2422 no . .
H59 H60 2.3009 no . .
H59 H87A 3.3560 no . .
H59 H88A 3.4653 no . .
H59 H88B 2.6697 no . .
H60 H61 2.3530 no . .
H60 H87A 3.1993 no . .
H60 H88A 3.3323 no . .
H61 H62 2.2822 no . .
H62 H70A 1.7887 no . .
H62 H70B 3.0004 no . .
H62 H70C 3.2756 no . .
H65 H66 2.3090 no . .
H65 H70A 3.4171 no . .
H65 H70B 2.3399 no . .
H65 H70C 2.1520 no . .
H65 H80 3.5112 no . .
H66 H67 2.3331 no . .
H66 H79 3.5480 no . .
H66 H84A 3.1062 no . .
H67 H68 2.3233 no . .
H67 H84A 2.9806 no . .
H67 H84C 3.0630 no . .
H70B H80 3.1863 no . .
H70B H81 2.7775 no . .
H73 H74 2.2982 no . .
H73 H86A 3.4880 no . .
H74 H75 2.3552 no . .
H74 H86A 2.9534 no . .
H75 H76 2.2880 no . .
H76 H84A 3.4005 no . .
H76 H84B 2.6654 no . .
H76 H84C 1.9489 no . .
H79 H80 2.2962 no . .
H79 H84A 1.9578 no . .
H79 H84B 2.6037 no . .
H79 H84C 3.3941 no . .
H80 H81 2.3538 no . .
H81 H82 2.3153 no . .
H85A H86A 3.4815 no . .
H85A H86B 3.3661 no . .
H85A H87B 3.3232 no . .
H85A H88B 3.3108 no . .
H85B H86A 2.7219 no . .
H85B H86B 2.2536 no . .
H85B H86C 3.3506 no . .
H85B H87B 3.1845 no . .
H87A H88A 2.3616 no . .
H87A H88B 2.8248 no . .
H87A H88C 3.4339 no . .
H87B H88A 3.4454 no . .
H87B H88B 3.5048 no . .
F1 H17 3.0238 no . 3_656
F1 H18 2.4293 no . 3_656
F1 H26B 3.0920 no . .
F1 H26B 3.5134 no . 3_656
F1 H41A 3.3423 no . 1_545
F1 H90B 2.8050 no . 1_445
F2 H5 3.5659 no . 1_545
F2 H21 2.9158 no . .
F2 H26B 2.6802 no . .
F2 H26C 2.7964 no . .
F2 H31 2.8310 no . 2_646
F2 H32 2.5956 no . 2_646
F2 H41A 3.0949 no . 1_545
F2 H41B 3.4642 no . 1_545
F2 H44B 3.1193 no . 3_666
F3 H4 3.5892 no . 1_545
F3 H5 2.6369 no . 1_545
F3 H17 2.4793 no . 3_656
F3 H18 3.5706 no . 3_656
F3 H32 2.5951 no . 2_646
F3 H40A 2.5107 no . 2_646
F3 H40C 3.5912 no . 2_646
F3 H41A 3.2630 no . 1_545
F3 H88B 3.5980 no . 3_656
F3 H88C 2.9703 no . 3_656
F3 H90B 3.3327 no . 1_445
F4 H31 2.9543 no . 2_646
F4 H32 2.6506 no . 2_646
F4 H40A 3.4889 no . 2_646
F4 H44A 2.8044 no . 3_666
F4 H44B 3.1934 no . 3_666
F4 H67 2.9259 no . 3_666
F4 H88C 2.5127 no . 3_656
F4 H90B 2.6670 no . 1_445
F5 H55 2.5642 no . 1_565
F5 H62 2.7549 no . 2_755
F5 H70A 2.7769 no . 2_755
F5 H70B 3.3887 no . 2_755
F5 H75 2.8758 no . 3_776
F5 H84B 2.6710 no . .
F5 H87A 3.3849 no . 1_565
F5 H87B 2.6668 no . 1_565
F6 H36 3.1922 no . 3_766
F6 H37 3.0959 no . 3_766
F6 H42B 3.5380 no . 3_776
F6 H42C 2.5138 no . 3_776
F6 H62 2.5349 no . 2_755
F6 H70A 2.5934 no . 2_755
F6 H90A 3.0418 no . .
F6 H90C 2.8821 no . .
F7 H75 3.2774 no . 3_776
F7 H76 2.4806 no . 3_776
F7 H84B 3.2527 no . .
F7 H84C 3.3711 no . 3_776
F7 H85B 3.3181 no . 3_766
F7 H90A 2.7135 no . .
F8 H61 2.9894 no . 2_755
F8 H62 2.7620 no . 2_755
F8 H79 3.4512 no . .
F8 H84B 2.4292 no . .
F8 H85B 3.3784 no . 3_766
F8 H86B 2.5608 no . 3_766
F8 H86C 3.5845 no . 3_766
F9 H9 3.1011 no . .
F9 H53 2.5175 no . 3_766
F9 H60 2.6240 no . 4_555
F9 H61 2.8489 no . 4_555
F9 H82 3.2605 no . 3_766
F9 H86C 2.6619 no . .
F10 H9 2.7619 no . .
F10 H53 2.9013 no . 3_766
F10 H54 2.5994 no . 3_766
F10 H65 2.3060 no . 4_565
F10 H66 3.1069 no . 4_565
F10 H70B 3.4509 no . 4_565
F10 H80 3.4785 no . 4_565
F11 H53 3.2403 no . 3_766
F11 H60 3.1664 no . 4_555
F11 H66 3.4000 no . 4_565
F11 H79 2.5588 no . 4_565
F11 H80 2.8647 no . 4_565
F11 H81 2.8479 no . 3_766
F11 H82 2.7011 no . 3_766
F11 H84A 3.5486 no . 4_565
F11 H87A 3.2874 no . 4_555
F11 H88A 3.4826 no . 4_555
F12 H40A 3.5790 no . .
F12 H40B 3.1490 no . .
F12 H60 2.7098 no . 4_555
F12 H65 3.5510 no . 4_565
F12 H66 2.5649 no . 4_565
F12 H88A 2.4692 no . 4_555
F13 H3 3.0939 no . 3_666
F13 H4 2.5810 no . 3_666
F13 H22 3.2419 no . 4_554
F13 H35 2.3320 no . 4_554
F13 H40B 3.1434 no . 4_554
F13 H40C 2.7793 no . 4_554
F13 H47 2.9568 no . .
F14 H3 2.6955 no . 3_666
F14 H23 3.5777 no . 3_666
F14 H24 3.3090 no . 3_666
F14 H30 2.5558 no . 4_564
F14 H31 3.5351 no . 4_564
F14 H44C 2.7320 no . .
F14 H47 2.8162 no . .
F15 H3 3.5005 no . 3_666
F15 H21 2.5096 no . 4_554
F15 H22 2.8787 no . 4_554
F15 H23 2.7273 no . 3_666
F15 H24 2.7590 no . 3_666
F15 H26C 3.4171 no . 4_554
F15 H30 3.3000 no . 4_564
F15 H41B 3.0379 no . 4_564
F15 H42B 3.5151 no . 4_564
F16 H30 3.1932 no . 4_564
F16 H35 3.0579 no . 4_554
F16 H36 2.8441 no . 4_554
F16 H41B 3.5877 no . 4_564
F16 H42B 2.4839 no . 4_564
F16 H70A 3.4693 no . .
F16 H70C 2.9963 no . .
O2 H26A 2.6516 no . 1_565
O2 H26B 2.8853 no . 1_565
O2 H26C 2.7510 no . 1_565
O2 H90C 3.1252 no . 3_776
O3 H16 3.4127 no . 3_666
O4 H3 3.2195 no . 3_666
O4 H47 3.3621 no . .
O4 H48 3.0214 no . .
O6 H37 2.8724 no . .
O6 H38 2.9113 no . .
O8 H84A 2.7052 no . 1_545
O8 H84B 3.0645 no . 1_545
O8 H84C 2.7060 no . 1_545
O8 H90A 3.0527 no . 3_766
O8 H90B 3.5124 no . 3_766
N1 H44B 3.1069 no . 3_666
N4 H86B 3.3099 no . 3_766
N5 H11 2.9058 no . 3_776
N5 H43A 2.9466 no . 3_776
N5 H44A 2.8085 no . 3_776
N5 H67 2.6726 no . 3_776
N5 H68 3.0832 no . 3_776
N5 H76 3.1629 no . 3_776
N5 H84C 3.0387 no . 3_776
C1 H16 3.3833 no . 3_666
C2 H16 3.1114 no . 3_666
C3 H16 2.8692 no . 3_666
C3 H44C 3.4612 no . 3_666
C3 H47 3.5121 no . 3_666
C4 H16 2.9054 no . 3_666
C4 H17 3.3120 no . 3_666
C4 H22 3.1801 no . 2_656
C4 H40C 3.2022 no . 2_656
C5 H16 3.2106 no . 3_666
C5 H17 3.0620 no . 3_666
C5 H22 3.3594 no . 2_656
C5 H23 3.3741 no . 2_656
C5 H40C 3.5177 no . 2_656
C6 H16 3.4278 no . 3_666
C9 H86C 3.3573 no . .
C10 H49 3.1742 no . .
C11 H48 3.3054 no . .
C11 H49 3.3833 no . .
C13 H44B 3.3501 no . 3_666
C14 H43B 3.2045 no . 3_666
C14 H44B 3.3192 no . 3_666
C15 H15 2.9552 no . 3_666
C15 H16 3.3805 no . 3_666
C15 H43B 3.3075 no . 3_666
C15 H48 3.5961 no . .
C16 H15 3.0100 no . 3_666
C16 H43B 3.2917 no . 3_666
C16 H48 2.8347 no . .
C17 H43B 3.1776 no . 3_666
C17 H48 3.3741 no . .
C18 H43B 3.0528 no . 3_666
C19 H43B 3.0466 no . 3_666
C19 H44B 3.2170 no . 3_666
C20 H44B 3.0561 no . 3_666
C21 H31 3.2777 no . 2_646
C22 H30 3.3958 no . 2_646
C22 H31 3.2116 no . 2_646
C23 H30 3.1895 no . 2_646
C25 H44B 3.1963 no . 3_666
C25 H44C 3.5315 no . 3_666
C26 H41A 3.2678 no . 1_545
C26 H41B 3.2407 no . 1_545
C26 H42B 3.5394 no . 1_545
C29 H65 3.4165 no . 4_565
C30 H22 3.3004 no . 2_656
C30 H23 3.5839 no . 2_656
C30 H65 3.4817 no . 4_565
C30 H66 3.4066 no . 4_565
C31 H22 3.3151 no . 2_656
C31 H66 3.0842 no . 4_565
C32 H66 3.1615 no . 4_565
C33 H66 3.5221 no . 4_565
C36 H42B 3.5293 no . 1_545
C36 H61 3.4040 no . 4_555
C37 H86C 3.1475 no . .
C38 H86C 2.9702 no . .
C40 H4 3.1984 no . 2_646
C40 H88A 3.5021 no . 4_555
C40 H88B 3.3205 no . 4_555
C41 H26A 3.4528 no . 1_565
C41 H26B 3.1613 no . 1_565
C41 H26C 2.8784 no . 1_565
C42 H26A 3.1883 no . 1_565
C42 H26C 3.3816 no . 1_565
C42 H36 3.3433 no . 1_565
C42 H70A 3.3897 no . 4_565
C42 H70C 3.0519 no . 4_565
C42 H90C 3.1283 no . 3_776
C44 H3 3.2379 no . 3_666
C44 H31 3.3964 no . 4_564
C44 H47 3.3833 no . .
C44 H67 3.4562 no . .
C44 H68 3.4643 no . .
C47 H4 3.5623 no . 3_666
C47 H44C 3.4614 no . .
C48 H11 3.1515 no . .
C48 H16 3.3504 no . .
C49 H10 3.4209 no . .
C49 H11 3.4432 no . .
C51 H74 3.5004 no . 3_766
C52 H74 3.1884 no . 3_766
C52 H86A 3.4943 no . 3_766
C53 H74 2.9014 no . 3_766
C53 H80 3.5611 no . 2_745
C53 H86A 3.1208 no . 3_766
C54 H70B 3.1716 no . 2_745
C54 H74 2.9246 no . 3_766
C54 H75 3.2471 no . 3_766
C54 H80 3.0425 no . 2_745
C55 H70B 3.3828 no . 2_745
C55 H74 3.2544 no . 3_766
C55 H75 2.9305 no . 3_766
C55 H80 3.3109 no . 2_745
C55 H81 3.3856 no . 2_745
C56 H74 3.5187 no . 3_766
C56 H75 3.5895 no . 3_766
C59 H35 3.3853 no . 4_554
C59 H40B 3.2116 no . 4_554
C60 H35 3.2906 no . 4_554
C60 H40B 3.3490 no . 4_554
C60 H80 3.3945 no . 2_745
C61 H35 3.5224 no . 4_554
C61 H36 3.2540 no . 4_554
C61 H80 3.2932 no . 2_745
C62 H36 3.0521 no . 4_554
C63 H36 3.5835 no . 4_554
C65 H30 3.5397 no . 4_564
C66 H31 3.4831 no . 4_564
C67 H31 3.5990 no . 4_564
C67 H44A 3.1011 no . .
C67 H44C 3.4743 no . .
C68 H44A 3.2631 no . .
C68 H44C 3.3162 no . .
C70 H42A 3.4297 no . 4_564
C70 H42B 3.3720 no . 4_564
C70 H54 3.2984 no . 2_755
C71 H86A 3.2652 no . 3_766
C71 H86B 3.2623 no . 3_766
C72 H86A 3.2107 no . 3_766
C72 H86B 3.0784 no . 3_766
C73 H10 3.5812 no . .
C73 H73 3.0870 no . 3_766
C73 H74 3.3524 no . 3_766
C73 H86A 3.3680 no . 3_766
C74 H10 2.9252 no . .
C74 H73 3.0446 no . 3_766
C75 H10 3.3483 no . .
C75 H55 3.5959 no . 3_766
C75 H85B 3.4604 no . 3_766
C76 H85B 3.4461 no . 3_766
C77 H86B 3.0877 no . 3_766
C78 H86B 3.4004 no . 3_766
C79 H61 3.2063 no . 2_755
C80 H60 3.5950 no . 2_755
C80 H61 3.1026 no . 2_755
C81 H60 3.3489 no . 2_755
C81 H61 3.4312 no . 2_755
C83 H86B 3.3716 no . 3_766
C84 H87A 3.2880 no . 1_565
C84 H87B 3.1125 no . 1_565
C85 H90A 3.4532 no . 3_766
C86 H9 3.2145 no . .
C86 H37 3.4771 no . .
C86 H38 3.3764 no . .
C86 H53 3.0812 no . 3_766
C87 H84A 3.0379 no . 1_545
C87 H84B 3.0105 no . 1_545
C87 H84C 3.3631 no . 1_545
C88 H40A 3.2813 no . 4_554
C88 H40B 3.2598 no . 4_554
C88 H66 3.5338 no . 1_545
C88 H84A 3.2559 no . 1_545
C88 H84C 3.5956 no . 1_545
C88 H90B 3.4554 no . 3_766
C89 H42C 3.3042 no . 3_776
C89 H43A 3.2531 no . 3_776
C89 H44A 3.3328 no . 3_776
C89 H67 3.1693 no . 3_776
C89 H76 3.4062 no . 3_776
C89 H84C 3.1395 no . 3_776
C89 H88C 3.5727 no . 3_766
C90 H42C 3.1728 no . 3_776
C90 H85A 3.5756 no . 3_766
C90 H88C 3.2887 no . 3_766
B1 H5 3.5864 no . 1_545
B1 H17 3.2834 no . 3_656
B1 H18 3.5077 no . 3_656
B1 H26B 3.4048 no . .
B1 H31 3.4618 no . 2_646
B1 H32 2.7947 no . 2_646
B1 H40A 3.4466 no . 2_646
B1 H41A 3.3960 no . 1_545
B1 H44B 3.5190 no . 3_666
B1 H88C 3.3133 no . 3_656
B1 H90B 3.0629 no . 1_445
B2 H62 2.8319 no . 2_755
B2 H70A 3.1741 no . 2_755
B2 H75 3.5028 no . 3_776
B2 H76 3.5535 no . 3_776
B2 H84B 2.9237 no . .
B2 H90A 3.3972 no . .
B3 H9 3.4797 no . .
B3 H53 3.0211 no . 3_766
B3 H54 3.5927 no . 3_766
B3 H60 2.9639 no . 4_555
B3 H65 3.3086 no . 4_565
B3 H66 3.1872 no . 4_565
B3 H82 3.4621 no . 3_766
B3 H88A 3.5309 no . 4_555
B4 H3 3.2695 no . 3_666
B4 H21 3.5199 no . 4_554
B4 H24 3.4945 no . 3_666
B4 H30 3.1516 no . 4_564
B4 H35 3.1428 no . 4_554
B4 H42B 3.5362 no . 4_564
B4 H47 3.4469 no . .
H3 F13 3.0939 no . 3_666
H3 F14 2.6955 no . 3_666
H3 F15 3.5005 no . 3_666
H3 O4 3.2195 no . 3_666
H3 C44 3.2379 no . 3_666
H3 B4 3.2695 no . 3_666
H3 H16 3.2666 no . 3_666
H3 H44B 3.5001 no . 3_666
H3 H44C 2.5939 no . 3_666
H3 H47 2.8513 no . 3_666
H3 H48 3.4287 no . 3_666
H4 F3 3.5892 no . 1_565
H4 F13 2.5810 no . 3_666
H4 C40 3.1984 no . 2_656
H4 C47 3.5623 no . 3_666
H4 H16 3.2906 no . 3_666
H4 H17 3.3534 no . 3_666
H4 H22 3.2189 no . 2_656
H4 H40A 3.2759 no . 2_656
H4 H40B 3.3217 no . 2_656
H4 H40C 2.5297 no . 2_656
H4 H47 3.1729 no . 3_666
H4 H48 3.3703 no . 3_666
H5 F2 3.5659 no . 1_565
H5 F3 2.6369 no . 1_565
H5 B1 3.5864 no . 1_565
H5 H17 2.9509 no . 3_666
H5 H22 3.4924 no . 2_656
H5 H23 2.9101 no . 2_656
H5 H40A 3.3052 no . 2_656
H5 H40C 3.1520 no . 2_656
H9 F9 3.1011 no . .
H9 F10 2.7619 no . .
H9 C86 3.2145 no . .
H9 B3 3.4797 no . .
H9 H53 3.1185 no . 3_766
H9 H54 3.3142 no . 3_766
H9 H86A 3.0693 no . .
H9 H86C 2.6406 no . .
H10 C49 3.4209 no . .
H10 C73 3.5812 no . .
H10 C74 2.9252 no . .
H10 C75 3.3483 no . .
H10 H49 3.2582 no . .
H10 H74 2.7043 no . .
H10 H75 3.4234 no . .
H10 H86A 3.2903 no . .
H11 N5 2.9058 no . 3_776
H11 C48 3.1515 no . .
H11 C49 3.4432 no . .
H11 H48 3.0761 no . .
H11 H49 3.5490 no . .
H11 H68 3.4701 no . .
H15 C15 2.9552 no . 3_666
H15 C16 3.0100 no . 3_666
H15 H15 2.5377 no . 3_666
H15 H16 2.6414 no . 3_666
H16 O3 3.4127 no . 3_666
H16 C1 3.3833 no . 3_666
H16 C2 3.1114 no . 3_666
H16 C3 2.8692 no . 3_666
H16 C4 2.9054 no . 3_666
H16 C5 3.2106 no . 3_666
H16 C6 3.4278 no . 3_666
H16 C15 3.3805 no . 3_666
H16 C48 3.3504 no . .
H16 H3 3.2666 no . 3_666
H16 H4 3.2906 no . 3_666
H16 H15 2.6414 no . 3_666
H16 H48 2.4308 no . .
H17 F1 3.0238 no . 3_656
H17 F3 2.4793 no . 3_656
H17 C4 3.3120 no . 3_666
H17 C5 3.0620 no . 3_666
H17 B1 3.2834 no . 3_656
H17 H4 3.3534 no . 3_666
H17 H5 2.9509 no . 3_666
H17 H41A 3.3056 no . 3_666
H17 H48 3.3610 no . .
H18 F1 2.4293 no . 3_656
H18 F3 3.5706 no . 3_656
H18 B1 3.5077 no . 3_656
H18 H43B 3.5135 no . 3_666
H18 H90B 3.1617 no . 3_766
H18 H90C 3.3958 no . 3_766
H21 F2 2.9158 no . .
H21 F15 2.5096 no . 4_555
H21 B4 3.5199 no . 4_555
H21 H31 3.4770 no . 2_646
H21 H41B 3.2535 no . 1_545
H22 F13 3.2419 no . 4_555
H22 F15 2.8787 no . 4_555
H22 C4 3.1801 no . 2_646
H22 C5 3.3594 no . 2_646
H22 C30 3.3004 no . 2_646
H22 C31 3.3151 no . 2_646
H22 H4 3.2189 no . 2_646
H22 H5 3.4924 no . 2_646
H22 H24 3.3656 no . 2_646
H22 H30 3.3598 no . 2_646
H22 H31 3.3632 no . 2_646
H23 F14 3.5777 no . 3_666
H23 F15 2.7273 no . 3_666
H23 C5 3.3741 no . 2_646
H23 C30 3.5839 no . 2_646
H23 H5 2.9101 no . 2_646
H23 H30 3.0112 no . 2_646
H23 H41B 3.2561 no . 2_646
H24 F14 3.3090 no . 3_666
H24 F15 2.7590 no . 3_666
H24 B4 3.4945 no . 3_666
H24 H22 3.3656 no . 2_656
H26A O2 2.6516 no . 1_545
H26A C41 3.4528 no . 1_545
H26A C42 3.1883 no . 1_545
H26A H41A 3.5646 no . 1_545
H26A H41B 3.4752 no . 1_545
H26A H42B 3.1494 no . 1_545
H26A H42C 3.1389 no . 1_545
H26A H90C 2.8435 no . 3_766
H26B F1 3.0920 no . .
H26B F1 3.5134 no . 3_656
H26B F2 2.6802 no . .
H26B O2 2.8853 no . 1_545
H26B C41 3.1613 no . 1_545
H26B B1 3.4048 no . .
H26B H41A 2.8235 no . 1_545
H26B H41B 3.2741 no . 1_545
H26C F2 2.7964 no . .
H26C F15 3.4171 no . 4_555
H26C O2 2.7510 no . 1_545
H26C C41 2.8784 no . 1_545
H26C C42 3.3816 no . 1_545
H26C H41A 2.9416 no . 1_545
H26C H41B 2.5270 no . 1_545
H26C H42B 3.0492 no . 1_545
H29 H65 3.4998 no . 4_565
H29 H70C 3.3864 no . 4_565
H30 F14 2.5558 no . 4_565
H30 F15 3.3000 no . 4_565
H30 F16 3.1932 no . 4_565
H30 C22 3.3958 no . 2_656
H30 C23 3.1895 no . 2_656
H30 C65 3.5397 no . 4_565
H30 B4 3.1516 no . 4_565
H30 H22 3.3598 no . 2_656
H30 H23 3.0112 no . 2_656
H31 F2 2.8310 no . 2_656
H31 F4 2.9543 no . 2_656
H31 F14 3.5351 no . 4_565
H31 C21 3.2777 no . 2_656
H31 C22 3.2116 no . 2_656
H31 C44 3.3964 no . 4_565
H31 C66 3.4831 no . 4_565
H31 C67 3.5990 no . 4_565
H31 B1 3.4618 no . 2_656
H31 H21 3.4770 no . 2_656
H31 H22 3.3632 no . 2_656
H31 H44A 3.3865 no . 4_565
H31 H44B 3.1233 no . 4_565
H31 H44C 3.1177 no . 4_565
H31 H66 3.3669 no . 4_565
H31 H67 3.5519 no . 4_565
H32 F2 2.5956 no . 2_656
H32 F3 2.5951 no . 2_656
H32 F4 2.6506 no . 2_656
H32 B1 2.7947 no . 2_656
H32 H66 3.4969 no . 4_565
H32 H88C 3.3660 no . 4_555
H35 F13 2.3320 no . 4_555
H35 F16 3.0579 no . 4_555
H35 C59 3.3853 no . 4_555
H35 C60 3.2906 no . 4_555
H35 C61 3.5224 no . 4_555
H35 B4 3.1428 no . 4_555
H35 H60 3.5830 no . 4_555
H36 F6 3.1922 no . 3_766
H36 F16 2.8441 no . 4_555
H36 C42 3.3433 no . 1_545
H36 C61 3.2540 no . 4_555
H36 C62 3.0521 no . 4_555
H36 C63 3.5835 no . 4_555
H36 H42B 2.6897 no . 1_545
H36 H42C 3.1575 no . 1_545
H36 H61 3.4308 no . 4_555
H36 H62 3.0969 no . 4_555
H36 H70A 3.4834 no . 4_555
H37 F6 3.0959 no . 3_766
H37 O6 2.8724 no . .
H37 C86 3.4771 no . .
H37 H86C 3.1665 no . .
H37 H90A 3.4637 no . 3_766
H37 H90C 2.9548 no . 3_766
H38 O6 2.9113 no . .
H38 C86 3.3764 no . .
H38 H49 3.0384 no . .
H38 H86C 2.8864 no . .
H40A F3 2.5107 no . 2_656
H40A F4 3.4889 no . 2_656
H40A F12 3.5790 no . .
H40A C88 3.2813 no . 4_555
H40A B1 3.4466 no . 2_656
H40A H4 3.2759 no . 2_646
H40A H5 3.3052 no . 2_646
H40A H88A 3.1897 no . 4_555
H40A H88B 3.0224 no . 4_555
H40A H88C 3.0784 no . 4_555
H40B F12 3.1490 no . .
H40B F13 3.1434 no . 4_555
H40B C59 3.2116 no . 4_555
H40B C60 3.3490 no . 4_555
H40B C88 3.2598 no . 4_555
H40B H4 3.3217 no . 2_646
H40B H59 2.9489 no . 4_555
H40B H60 3.2129 no . 4_555
H40B H88A 3.0539 no . 4_555
H40B H88B 2.7246 no . 4_555
H40B H88C 3.5240 no . 4_555
H40C F3 3.5912 no . 2_656
H40C F13 2.7793 no . 4_555
H40C C4 3.2022 no . 2_646
H40C C5 3.5177 no . 2_646
H40C H4 2.5297 no . 2_646
H40C H5 3.1520 no . 2_646
H41A F1 3.3423 no . 1_565
H41A F2 3.0949 no . 1_565
H41A F3 3.2630 no . 1_565
H41A C26 3.2678 no . 1_565
H41A B1 3.3960 no . 1_565
H41A H17 3.3056 no . 3_666
H41A H26A 3.5646 no . 1_565
H41A H26B 2.8235 no . 1_565
H41A H26C 2.9416 no . 1_565
H41B F2 3.4642 no . 1_565
H41B F15 3.0379 no . 4_565
H41B F16 3.5877 no . 4_565
H41B C26 3.2407 no . 1_565
H41B H21 3.2535 no . 1_565
H41B H23 3.2561 no . 2_656
H41B H26A 3.4752 no . 1_565
H41B H26B 3.2741 no . 1_565
H41B H26C 2.5270 no . 1_565
H42A C70 3.4297 no . 4_565
H42A H70A 3.3476 no . 4_565
H42A H70C 2.6598 no . 4_565
H42B F6 3.5380 no . 3_776
H42B F15 3.5151 no . 4_565
H42B F16 2.4839 no . 4_565
H42B C26 3.5394 no . 1_565
H42B C36 3.5293 no . 1_565
H42B C70 3.3720 no . 4_565
H42B B4 3.5362 no . 4_565
H42B H26A 3.1494 no . 1_565
H42B H26C 3.0492 no . 1_565
H42B H36 2.6897 no . 1_565
H42B H70A 3.1488 no . 4_565
H42B H70C 2.7897 no . 4_565
H42C F6 2.5138 no . 3_776
H42C C89 3.3042 no . 3_776
H42C C90 3.1728 no . 3_776
H42C H26A 3.1389 no . 1_565
H42C H36 3.1575 no . 1_565
H42C H70A 3.1089 no . 4_565
H42C H70C 3.2214 no . 4_565
H42C H90C 2.3689 no . 3_776
H43A N5 2.9466 no . 3_776
H43A C89 3.2531 no . 3_776
H43B C14 3.2045 no . 3_666
H43B C15 3.3075 no . 3_666
H43B C16 3.2917 no . 3_666
H43B C17 3.1776 no . 3_666
H43B C18 3.0528 no . 3_666
H43B C19 3.0466 no . 3_666
H43B H18 3.5135 no . 3_666
H44A F4 2.8044 no . 3_666
H44A N5 2.8085 no . 3_776
H44A C67 3.1011 no . .
H44A C68 3.2631 no . .
H44A C89 3.3328 no . 3_776
H44A H31 3.3865 no . 4_564
H44A H67 2.6456 no . .
H44A H68 2.9835 no . .
H44B F2 3.1193 no . 3_666
H44B F4 3.1934 no . 3_666
H44B N1 3.1069 no . 3_666
H44B C13 3.3501 no . 3_666
H44B C14 3.3192 no . 3_666
H44B C19 3.2170 no . 3_666
H44B C20 3.0561 no . 3_666
H44B C25 3.1963 no . 3_666
H44B B1 3.5190 no . 3_666
H44B H3 3.5001 no . 3_666
H44B H31 3.1233 no . 4_564
H44C F14 2.7320 no . .
H44C C3 3.4612 no . 3_666
H44C C25 3.5315 no . 3_666
H44C C47 3.4614 no . .
H44C C67 3.4743 no . .
H44C C68 3.3162 no . .
H44C H3 2.5939 no . 3_666
H44C H31 3.1177 no . 4_564
H44C H47 2.7195 no . .
H44C H67 3.4381 no . .
H44C H68 3.1991 no . .
H47 F13 2.9568 no . .
H47 F14 2.8162 no . .
H47 O4 3.3621 no . .
H47 C3 3.5121 no . 3_666
H47 C44 3.3833 no . .
H47 B4 3.4469 no . .
H47 H3 2.8513 no . 3_666
H47 H4 3.1729 no . 3_666
H47 H44C 2.7195 no . .
H48 O4 3.0214 no . .
H48 C11 3.3054 no . .
H48 C15 3.5961 no . .
H48 C16 2.8347 no . .
H48 C17 3.3741 no . .
H48 H3 3.4287 no . 3_666
H48 H4 3.3703 no . 3_666
H48 H11 3.0761 no . .
H48 H16 2.4308 no . .
H48 H17 3.3610 no . .
H49 C10 3.1742 no . .
H49 C11 3.3833 no . .
H49 H10 3.2582 no . .
H49 H11 3.5490 no . .
H49 H38 3.0384 no . .
H53 F9 2.5175 no . 3_766
H53 F10 2.9013 no . 3_766
H53 F11 3.2403 no . 3_766
H53 C86 3.0812 no . 3_766
H53 B3 3.0211 no . 3_766
H53 H9 3.1185 no . 3_766
H53 H74 3.2714 no . 3_766
H53 H86A 2.6463 no . 3_766
H53 H86B 3.3472 no . 3_766
H53 H86C 2.7883 no . 3_766
H54 F10 2.5994 no . 3_766
H54 C70 3.2984 no . 2_745
H54 B3 3.5927 no . 3_766
H54 H9 3.3142 no . 3_766
H54 H65 3.4183 no . 2_745
H54 H70B 2.4786 no . 2_745
H54 H70C 3.3714 no . 2_745
H54 H74 3.2851 no . 3_766
H54 H75 3.3274 no . 3_766
H54 H80 3.0429 no . 2_745
H55 F5 2.5642 no . 1_545
H55 C75 3.5959 no . 3_766
H55 H70A 3.5960 no . 2_745
H55 H70B 2.9172 no . 2_745
H55 H75 2.7993 no . 3_766
H55 H80 3.4801 no . 2_745
H55 H81 2.9316 no . 2_745
H59 H40B 2.9489 no . 4_554
H60 F9 2.6240 no . 4_554
H60 F11 3.1664 no . 4_554
H60 F12 2.7098 no . 4_554
H60 C80 3.5950 no . 2_745
H60 C81 3.3489 no . 2_745
H60 B3 2.9639 no . 4_554
H60 H35 3.5830 no . 4_554
H60 H40B 3.2129 no . 4_554
H60 H80 3.5570 no . 2_745
H60 H81 3.1344 no . 2_745
H61 F8 2.9894 no . 2_745
H61 F9 2.8489 no . 4_554
H61 C36 3.4040 no . 4_554
H61 C79 3.2063 no . 2_745
H61 C80 3.1026 no . 2_745
H61 C81 3.4312 no . 2_745
H61 H36 3.4308 no . 4_554
H61 H79 3.5265 no . 2_745
H61 H80 3.3589 no . 2_745
H61 H86B 3.4703 no . 4_554
H61 H86C 3.2598 no . 4_554
H62 F5 2.7549 no . 2_745
H62 F6 2.5349 no . 2_745
H62 F8 2.7620 no . 2_745
H62 B2 2.8319 no . 2_745
H62 H36 3.0969 no . 4_554
H65 F10 2.3060 no . 4_564
H65 F12 3.5510 no . 4_564
H65 C29 3.4165 no . 4_564
H65 C30 3.4817 no . 4_564
H65 B3 3.3086 no . 4_564
H65 H29 3.4998 no . 4_564
H65 H54 3.4183 no . 2_755
H66 F10 3.1069 no . 4_564
H66 F11 3.4000 no . 4_564
H66 F12 2.5649 no . 4_564
H66 C30 3.4066 no . 4_564
H66 C31 3.0842 no . 4_564
H66 C32 3.1615 no . 4_564
H66 C33 3.5221 no . 4_564
H66 C88 3.5338 no . 1_565
H66 B3 3.1872 no . 4_564
H66 H31 3.3669 no . 4_564
H66 H32 3.4969 no . 4_564
H66 H88A 2.8094 no . 1_565
H66 H88C 3.4255 no . 1_565
H67 F4 2.9259 no . 3_666
H67 N5 2.6726 no . 3_776
H67 C44 3.4562 no . .
H67 C89 3.1693 no . 3_776
H67 H31 3.5519 no . 4_564
H67 H44A 2.6456 no . .
H67 H44C 3.4381 no . .
H67 H88C 3.2492 no . 1_565
H68 N5 3.0832 no . 3_776
H68 C44 3.4643 no . .
H68 H11 3.4701 no . .
H68 H44A 2.9835 no . .
H68 H44C 3.1991 no . .
H70A F5 2.7769 no . 2_745
H70A F6 2.5934 no . 2_745
H70A F16 3.4693 no . .
H70A C42 3.3897 no . 4_564
H70A B2 3.1741 no . 2_745
H70A H36 3.4834 no . 4_554
H70A H42A 3.3476 no . 4_564
H70A H42B 3.1488 no . 4_564
H70A H42C 3.1089 no . 4_564
H70A H55 3.5960 no . 2_755
H70B F5 3.3887 no . 2_745
H70B F10 3.4509 no . 4_564
H70B C54 3.1716 no . 2_755
H70B C55 3.3828 no . 2_755
H70B H54 2.4786 no . 2_755
H70B H55 2.9172 no . 2_755
H70C F16 2.9963 no . .
H70C C42 3.0519 no . 4_564
H70C H29 3.3864 no . 4_564
H70C H42A 2.6598 no . 4_564
H70C H42B 2.7897 no . 4_564
H70C H42C 3.2214 no . 4_564
H70C H54 3.3714 no . 2_755
H73 C73 3.0870 no . 3_766
H73 C74 3.0446 no . 3_766
H73 H73 2.7585 no . 3_766
H73 H74 2.6745 no . 3_766
H73 H86A 3.4842 no . 3_766
H74 C51 3.5004 no . 3_766
H74 C52 3.1884 no . 3_766
H74 C53 2.9014 no . 3_766
H74 C54 2.9246 no . 3_766
H74 C55 3.2544 no . 3_766
H74 C56 3.5187 no . 3_766
H74 C73 3.3524 no . 3_766
H74 H10 2.7043 no . .
H74 H53 3.2714 no . 3_766
H74 H54 3.2851 no . 3_766
H74 H73 2.6745 no . 3_766
H75 F5 2.8758 no . 3_776
H75 F7 3.2774 no . 3_776
H75 C54 3.2471 no . 3_766
H75 C55 2.9305 no . 3_766
H75 C56 3.5895 no . 3_766
H75 B2 3.5028 no . 3_776
H75 H10 3.4234 no . .
H75 H54 3.3274 no . 3_766
H75 H55 2.7993 no . 3_766
H75 H87B 3.2578 no . 3_766
H76 F7 2.4806 no . 3_776
H76 N5 3.1629 no . 3_776
H76 C89 3.4062 no . 3_776
H76 B2 3.5535 no . 3_776
H79 F8 3.4512 no . .
H79 F11 2.5588 no . 4_564
H79 H61 3.5265 no . 2_755
H79 H87A 3.4403 no . 1_565
H80 F10 3.4785 no . 4_564
H80 F11 2.8647 no . 4_564
H80 C53 3.5611 no . 2_755
H80 C54 3.0425 no . 2_755
H80 C55 3.3109 no . 2_755
H80 C60 3.3945 no . 2_755
H80 C61 3.2932 no . 2_755
H80 H54 3.0429 no . 2_755
H80 H55 3.4801 no . 2_755
H80 H60 3.5570 no . 2_755
H80 H61 3.3589 no . 2_755
H80 H82 3.3195 no . 2_755
H81 F11 2.8479 no . 3_766
H81 C55 3.3856 no . 2_755
H81 H55 2.9316 no . 2_755
H81 H60 3.1344 no . 2_755
H81 H87A 3.1970 no . 2_755
H82 F9 3.2605 no . 3_766
H82 F11 2.7011 no . 3_766
H82 B3 3.4621 no . 3_766
H82 H80 3.3195 no . 2_745
H84A F11 3.5486 no . 4_564
H84A O8 2.7052 no . 1_565
H84A C87 3.0379 no . 1_565
H84A C88 3.2559 no . 1_565
H84A H87A 2.7932 no . 1_565
H84A H87B 3.1060 no . 1_565
H84A H88A 2.9534 no . 1_565
H84A H88C 3.5191 no . 1_565
H84B F5 2.6710 no . .
H84B F7 3.2527 no . .
H84B F8 2.4292 no . .
H84B O8 3.0645 no . 1_565
H84B C87 3.0105 no . 1_565
H84B B2 2.9237 no . .
H84B H87A 3.0151 no . 1_565
H84B H87B 2.5566 no . 1_565
H84C F7 3.3711 no . 3_776
H84C O8 2.7060 no . 1_565
H84C N5 3.0387 no . 3_776
H84C C87 3.3631 no . 1_565
H84C C88 3.5956 no . 1_565
H84C C89 3.1395 no . 3_776
H84C H87A 3.5810 no . 1_565
H84C H87B 3.1863 no . 1_565
H84C H90A 3.3594 no . 3_776
H85A C90 3.5756 no . 3_766
H85A H90A 2.7868 no . 3_766
H85A H90B 3.5565 no . 3_766
H85B F7 3.3181 no . 3_766
H85B F8 3.3784 no . 3_766
H85B C75 3.4604 no . 3_766
H85B C76 3.4461 no . 3_766
H85B H90A 3.4558 no . 3_766
H86A C52 3.4943 no . 3_766
H86A C53 3.1208 no . 3_766
H86A C71 3.2652 no . 3_766
H86A C72 3.2107 no . 3_766
H86A C73 3.3680 no . 3_766
H86A H9 3.0693 no . .
H86A H10 3.2903 no . .
H86A H53 2.6463 no . 3_766
H86A H73 3.4842 no . 3_766
H86B F8 2.5608 no . 3_766
H86B N4 3.3099 no . 3_766
H86B C71 3.2623 no . 3_766
H86B C72 3.0784 no . 3_766
H86B C77 3.0877 no . 3_766
H86B C78 3.4004 no . 3_766
H86B C83 3.3716 no . 3_766
H86B H53 3.3472 no . 3_766
H86B H61 3.4703 no . 4_555
H86C F8 3.5845 no . 3_766
H86C F9 2.6619 no . .
H86C C9 3.3573 no . .
H86C C37 3.1475 no . .
H86C C38 2.9702 no . .
H86C H9 2.6406 no . .
H86C H37 3.1665 no . .
H86C H38 2.8864 no . .
H86C H53 2.7883 no . 3_766
H86C H61 3.2598 no . 4_555
H87A F5 3.3849 no . 1_545
H87A F11 3.2874 no . 4_554
H87A C84 3.2880 no . 1_545
H87A H79 3.4403 no . 1_545
H87A H81 3.1970 no . 2_745
H87A H84A 2.7932 no . 1_545
H87A H84B 3.0151 no . 1_545
H87A H84C 3.5810 no . 1_545
H87B F5 2.6668 no . 1_545
H87B C84 3.1125 no . 1_545
H87B H75 3.2578 no . 3_766
H87B H84A 3.1060 no . 1_545
H87B H84B 2.5566 no . 1_545
H87B H84C 3.1863 no . 1_545
H88A F11 3.4826 no . 4_554
H88A F12 2.4692 no . 4_554
H88A C40 3.5021 no . 4_554
H88A B3 3.5309 no . 4_554
H88A H40A 3.1897 no . 4_554
H88A H40B 3.0539 no . 4_554
H88A H66 2.8094 no . 1_545
H88A H84A 2.9534 no . 1_545
H88B F3 3.5980 no . 3_656
H88B C40 3.3205 no . 4_554
H88B H40A 3.0224 no . 4_554
H88B H40B 2.7246 no . 4_554
H88C F3 2.9703 no . 3_656
H88C F4 2.5127 no . 3_656
H88C C89 3.5727 no . 3_766
H88C C90 3.2887 no . 3_766
H88C B1 3.3133 no . 3_656
H88C H32 3.3660 no . 4_554
H88C H40A 3.0784 no . 4_554
H88C H40B 3.5240 no . 4_554
H88C H66 3.4255 no . 1_545
H88C H67 3.2492 no . 1_545
H88C H84A 3.5191 no . 1_545
H88C H90A 3.2394 no . 3_766
H88C H90B 2.7053 no . 3_766
H90A F6 3.0418 no . .
H90A F7 2.7135 no . .
H90A O8 3.0527 no . 3_766
H90A C85 3.4532 no . 3_766
H90A B2 3.3972 no . .
H90A H37 3.4637 no . 3_766
H90A H84C 3.3594 no . 3_776
H90A H85A 2.7868 no . 3_766
H90A H85B 3.4558 no . 3_766
H90A H88C 3.2394 no . 3_766
H90B F1 2.8050 no . 1_665
H90B F3 3.3327 no . 1_665
H90B F4 2.6670 no . 1_665
H90B O8 3.5124 no . 3_766
H90B C88 3.4554 no . 3_766
H90B B1 3.0629 no . 1_665
H90B H18 3.1617 no . 3_766
H90B H85A 3.5565 no . 3_766
H90B H88C 2.7053 no . 3_766
H90C F6 2.8821 no . .
H90C O2 3.1252 no . 3_776
H90C C42 3.1283 no . 3_776
H90C H18 3.3958 no . 3_766
H90C H26A 2.8435 no . 3_766
H90C H37 2.9548 no . 3_766
H90C H42C 2.3689 no . 3_776

loop_
_geom_torsion_atom_site_label_1
_geom_torsion_atom_site_label_2
_geom_torsion_atom_site_label_3
_geom_torsion_atom_site_label_4
_geom_torsion
_geom_torsion_publ_flag
_geom_torsion_site_symmetry_1
_geom_torsion_site_symmetry_2
_geom_torsion_site_symmetry_3
_geom_torsion_site_symmetry_4
C6 O1 C41 O2 -161.9(4) no . . . .
C41 O1 C6 C1 168.0(4) no . . . .
C41 O1 C6 C5 -11.8(7) no . . . .
C42 O2 C41 O1 -64.1(5) no . . . .
C12 O3 C43 O4 87.5(5) no . . . .
C43 O3 C12 C7 159.9(4) no . . . .
C43 O3 C12 C11 -20.3(6) no . . . .
C44 O4 C43 O3 178.6(4) no . . . .
C50 O5 C85 O6 -85.1(5) no . . . .
C85 O5 C50 C45 -139.7(4) no . . . .
C85 O5 C50 C49 40.9(5) no . . . .
C86 O6 C85 O5 -72.7(5) no . . . .
C56 O7 C87 O8 172.7(4) no . . . .
C87 O7 C56 C51 -177.3(4) no . . . .
C87 O7 C56 C55 2.7(6) no . . . .
C88 O8 C87 O7 67.5(5) no . . . .
C19 N1 C20 C21 176.5(4) no . . . .
C19 N1 C20 C25 -4.6(6) no . . . .
C20 N1 C19 C14 2.5(6) no . . . .
C20 N1 C19 C18 -176.7(4) no . . . .
C26 N1 C19 C14 -177.1(4) no . . . .
C26 N1 C19 C18 3.7(6) no . . . .
C26 N1 C20 C21 -3.9(6) no . . . .
C26 N1 C20 C25 175.1(4) no . . . .
C33 N2 C34 C35 -179.9(4) no . . . .
C33 N2 C34 C39 -1.2(6) no . . . .
C34 N2 C33 C28 -1.4(6) no . . . .
C34 N2 C33 C32 179.9(4) no . . . .
C40 N2 C33 C28 176.2(4) no . . . .
C40 N2 C33 C32 -2.6(6) no . . . .
C40 N2 C34 C35 2.5(6) no . . . .
C40 N2 C34 C39 -178.8(4) no . . . .
C63 N3 C64 C65 178.8(4) no . . . .
C63 N3 C64 C69 0.1(6) no . . . .
C64 N3 C63 C58 3.1(6) no . . . .
C64 N3 C63 C62 -177.9(4) no . . . .
C70 N3 C63 C58 -173.4(4) no . . . .
C70 N3 C63 C62 5.5(6) no . . . .
C70 N3 C64 C65 -4.6(6) no . . . .
C70 N3 C64 C69 176.7(4) no . . . .
C77 N4 C78 C79 -173.6(3) no . . . .
C77 N4 C78 C83 5.9(6) no . . . .
C78 N4 C77 C72 -7.2(6) no . . . .
C78 N4 C77 C76 171.7(3) no . . . .
C84 N4 C77 C72 171.6(4) no . . . .
C84 N4 C77 C76 -9.5(6) no . . . .
C84 N4 C78 C79 7.6(6) no . . . .
C84 N4 C78 C83 -172.9(4) no . . . .
C2 C1 C6 O1 177.2(4) no . . . .
C2 C1 C6 C5 -2.9(6) no . . . .
C6 C1 C2 C3 2.2(6) no . . . .
C6 C1 C2 C13 -178.3(4) no . . . .
C2 C1 C7 C8 -70.7(6) no . . . .
C2 C1 C7 C12 117.2(4) no . . . .
C7 C1 C2 C3 -176.3(4) no . . . .
C7 C1 C2 C13 3.3(6) no . . . .
C6 C1 C7 C8 110.8(4) no . . . .
C6 C1 C7 C12 -61.2(5) no . . . .
C7 C1 C6 O1 -4.1(6) no . . . .
C7 C1 C6 C5 175.7(4) no . . . .
C1 C2 C3 C4 0.4(6) no . . . .
C1 C2 C13 C14 -63.3(5) no . . . .
C1 C2 C13 C25 120.9(4) no . . . .
C3 C2 C13 C14 116.3(4) no . . . .
C3 C2 C13 C25 -59.5(5) no . . . .
C13 C2 C3 C4 -179.2(4) no . . . .
C2 C3 C4 C5 -2.4(6) no . . . .
C3 C4 C5 C6 1.7(7) no . . . .
C4 C5 C6 O1 -179.2(4) no . . . .
C4 C5 C6 C1 1.0(7) no . . . .
C1 C7 C8 C9 -168.5(3) no . . . .
C1 C7 C8 C27 12.1(6) no . . . .
C1 C7 C12 O3 -10.3(5) no . . . .
C1 C7 C12 C11 169.8(3) no . . . .
C8 C7 C12 O3 177.1(3) no . . . .
C8 C7 C12 C11 -2.8(6) no . . . .
C12 C7 C8 C9 3.5(6) no . . . .
C12 C7 C8 C27 -175.8(3) no . . . .
C7 C8 C9 C10 -0.6(6) no . . . .
C7 C8 C27 C28 -69.7(5) no . . . .
C7 C8 C27 C39 112.4(4) no . . . .
C9 C8 C27 C28 110.9(4) no . . . .
C9 C8 C27 C39 -67.0(5) no . . . .
C27 C8 C9 C10 178.8(4) no . . . .
C8 C9 C10 C11 -3.2(7) no . . . .
C9 C10 C11 C12 4.0(7) no . . . .
C10 C11 C12 O3 179.2(4) no . . . .
C10 C11 C12 C7 -0.9(7) no . . . .
C2 C13 C14 C15 -1.3(6) no . . . .
C2 C13 C14 C19 -179.5(3) no . . . .
C2 C13 C25 C20 177.4(3) no . . . .
C2 C13 C25 C24 -2.3(6) no . . . .
C14 C13 C25 C20 1.5(5) no . . . .
C14 C13 C25 C24 -178.2(3) no . . . .
C25 C13 C14 C15 174.6(3) no . . . .
C25 C13 C14 C19 -3.6(5) no . . . .
C13 C14 C15 C16 -179.5(4) no . . . .
C13 C14 C19 N1 1.7(6) no . . . .
C13 C14 C19 C18 -179.1(3) no . . . .
C15 C14 C19 N1 -176.5(3) no . . . .
C15 C14 C19 C18 2.7(6) no . . . .
C19 C14 C15 C16 -1.3(6) no . . . .
C14 C15 C16 C17 -1.1(6) no . . . .
C15 C16 C17 C18 2.3(7) no . . . .
C16 C17 C18 C19 -0.9(7) no . . . .
C17 C18 C19 N1 177.6(4) no . . . .
C17 C18 C19 C14 -1.6(7) no . . . .
N1 C20 C21 C22 178.7(4) no . . . .
N1 C20 C25 C13 2.5(6) no . . . .
N1 C20 C25 C24 -177.8(3) no . . . .
C21 C20 C25 C13 -178.6(4) no . . . .
C21 C20 C25 C24 1.2(6) no . . . .
C25 C20 C21 C22 -0.2(6) no . . . .
C20 C21 C22 C23 -0.2(7) no . . . .
C21 C22 C23 C24 -0.4(7) no . . . .
C22 C23 C24 C25 1.5(7) no . . . .
C23 C24 C25 C13 177.9(4) no . . . .
C23 C24 C25 C20 -1.9(6) no . . . .
C8 C27 C28 C29 -2.1(6) no . . . .
C8 C27 C28 C33 179.5(3) no . . . .
C8 C27 C39 C34 177.9(3) no . . . .
C8 C27 C39 C38 -0.9(6) no . . . .
C28 C27 C39 C34 0.0(6) no . . . .
C28 C27 C39 C38 -178.9(3) no . . . .
C39 C27 C28 C29 175.8(3) no . . . .
C39 C27 C28 C33 -2.6(6) no . . . .
C27 C28 C29 C30 179.3(4) no . . . .
C27 C28 C33 N2 3.4(6) no . . . .
C27 C28 C33 C32 -177.8(4) no . . . .
C29 C28 C33 N2 -175.1(4) no . . . .
C29 C28 C33 C32 3.7(6) no . . . .
C33 C28 C29 C30 -2.3(6) no . . . .
C28 C29 C30 C31 0.1(7) no . . . .
C29 C30 C31 C32 0.8(8) no . . . .
C30 C31 C32 C33 0.7(8) no . . . .
C31 C32 C33 N2 175.8(5) no . . . .
C31 C32 C33 C28 -2.9(7) no . . . .
N2 C34 C35 C36 179.9(4) no . . . .
N2 C34 C39 C27 2.0(6) no . . . .
N2 C34 C39 C38 -179.1(4) no . . . .
C35 C34 C39 C27 -179.3(4) no . . . .
C35 C34 C39 C38 -0.4(6) no . . . .
C39 C34 C35 C36 1.2(6) no . . . .
C34 C35 C36 C37 -0.2(7) no . . . .
C35 C36 C37 C38 -1.6(7) no . . . .
C36 C37 C38 C39 2.5(7) no . . . .
C37 C38 C39 C27 177.5(4) no . . . .
C37 C38 C39 C34 -1.4(6) no . . . .
C46 C45 C50 O5 -177.9(3) no . . . .
C46 C45 C50 C49 1.6(6) no . . . .
C50 C45 C46 C47 -1.4(6) no . . . .
C50 C45 C46 C57 -179.9(3) no . . . .
C46 C45 C51 C52 67.2(6) no . . . .
C46 C45 C51 C56 -113.2(4) no . . . .
C51 C45 C46 C47 172.6(3) no . . . .
C51 C45 C46 C57 -5.9(6) no . . . .
C50 C45 C51 C52 -118.9(4) no . . . .
C50 C45 C51 C56 60.7(5) no . . . .
C51 C45 C50 O5 7.8(5) no . . . .
C51 C45 C50 C49 -172.7(3) no . . . .
C45 C46 C47 C48 -0.2(7) no . . . .
C45 C46 C57 C58 66.4(5) no . . . .
C45 C46 C57 C69 -118.5(4) no . . . .
C47 C46 C57 C58 -112.2(4) no . . . .
C47 C46 C57 C69 62.9(5) no . . . .
C57 C46 C47 C48 178.4(4) no . . . .
C46 C47 C48 C49 1.7(7) no . . . .
C47 C48 C49 C50 -1.5(7) no . . . .
C48 C49 C50 O5 179.2(4) no . . . .
C48 C49 C50 C45 -0.2(7) no . . . .
C45 C51 C52 C53 179.3(4) no . . . .
C45 C51 C52 C71 0.3(6) no . . . .
C45 C51 C56 O7 1.9(5) no . . . .
C45 C51 C56 C55 -178.2(4) no . . . .
C52 C51 C56 O7 -178.5(3) no . . . .
C52 C51 C56 C55 1.5(6) no . . . .
C56 C51 C52 C53 -0.3(6) no . . . .
C56 C51 C52 C71 -179.3(3) no . . . .
C51 C52 C53 C54 -1.2(6) no . . . .
C51 C52 C71 C72 65.9(5) no . . . .
C51 C52 C71 C83 -120.2(4) no . . . .
C53 C52 C71 C72 -113.1(4) no . . . .
C53 C52 C71 C83 60.8(5) no . . . .
C71 C52 C53 C54 177.8(3) no . . . .
C52 C53 C54 C55 1.7(6) no . . . .
C53 C54 C55 C56 -0.5(6) no . . . .
C54 C55 C56 O7 178.9(4) no . . . .
C54 C55 C56 C51 -1.1(6) no . . . .
C46 C57 C58 C59 0.3(6) no . . . .
C46 C57 C58 C63 178.3(3) no . . . .
C46 C57 C69 C64 -175.2(3) no . . . .
C46 C57 C69 C68 5.6(6) no . . . .
C58 C57 C69 C64 -0.0(6) no . . . .
C58 C57 C69 C68 -179.2(4) no . . . .
C69 C57 C58 C59 -174.7(4) no . . . .
C69 C57 C58 C63 3.2(6) no . . . .
C57 C58 C59 C60 -177.7(4) no . . . .
C57 C58 C63 N3 -4.8(6) no . . . .
C57 C58 C63 C62 176.2(4) no . . . .
C59 C58 C63 N3 173.2(4) no . . . .
C59 C58 C63 C62 -5.8(6) no . . . .
C63 C58 C59 C60 4.3(6) no . . . .
C58 C59 C60 C61 -0.3(7) no . . . .
C59 C60 C61 C62 -2.2(7) no . . . .
C60 C61 C62 C63 0.4(7) no . . . .
C61 C62 C63 N3 -175.4(4) no . . . .
C61 C62 C63 C58 3.6(7) no . . . .
N3 C64 C65 C66 -178.8(4) no . . . .
N3 C64 C69 C57 -1.7(6) no . . . .
N3 C64 C69 C68 177.6(4) no . . . .
C65 C64 C69 C57 179.6(4) no . . . .
C65 C64 C69 C68 -1.2(6) no . . . .
C69 C64 C65 C66 -0.1(7) no . . . .
C64 C65 C66 C67 -0.0(7) no . . . .
C65 C66 C67 C68 1.3(7) no . . . .
C66 C67 C68 C69 -2.6(7) no . . . .
C67 C68 C69 C57 -178.3(4) no . . . .
C67 C68 C69 C64 2.5(6) no . . . .
C52 C71 C72 C73 0.5(5) no . . . .
C52 C71 C72 C77 177.1(3) no . . . .
C52 C71 C83 C78 -178.4(3) no . . . .
C52 C71 C83 C82 2.5(6) no . . . .
C72 C71 C83 C78 -4.3(5) no . . . .
C72 C71 C83 C82 176.5(3) no . . . .
C83 C71 C72 C73 -173.5(3) no . . . .
C83 C71 C72 C77 3.1(5) no . . . .
C71 C72 C73 C74 175.8(3) no . . . .
C71 C72 C77 N4 2.6(6) no . . . .
C71 C72 C77 C76 -176.4(3) no . . . .
C73 C72 C77 N4 179.3(3) no . . . .
C73 C72 C77 C76 0.3(6) no . . . .
C77 C72 C73 C74 -0.8(6) no . . . .
C72 C73 C74 C75 0.6(6) no . . . .
C73 C74 C75 C76 0.2(7) no . . . .
C74 C75 C76 C77 -0.7(7) no . . . .
C75 C76 C77 N4 -178.5(4) no . . . .
C75 C76 C77 C72 0.4(6) no . . . .
N4 C78 C79 C80 179.8(4) no . . . .
N4 C78 C83 C71 -0.0(6) no . . . .
N4 C78 C83 C82 179.1(3) no . . . .
C79 C78 C83 C71 179.6(4) no . . . .
C79 C78 C83 C82 -1.3(6) no . . . .
C83 C78 C79 C80 0.2(6) no . . . .
C78 C79 C80 C81 0.3(7) no . . . .
C79 C80 C81 C82 0.4(7) no . . . .
C80 C81 C82 C83 -1.5(6) no . . . .
C81 C82 C83 C71 -178.9(4) no . . . .
C81 C82 C83 C78 2.0(6) no . . . .
